data_4306660
loop_
_publ_author_name
'Christos Lampropoulos'
'Changhyun Koo'
'Stephen O. Hill'
'Khalil Abboud'
'George Christou'

_publ_section_title
;
Synthesis, Magnetism, and High-Frequency EPR Spectroscopy of a Family of
Mixed-Valent Cuboctahedral Mn13 Complexes with 1,8-Naphthalenedicarboxylate
Ligands
;
_journal_name_full 'Inorganic Chemistry'
_journal_page_first 11180
_journal_page_last 11190
_journal_paper_doi 10.1021/ic801484g
_journal_volume 47
_journal_year 2008
_chemical_formula_sum 'C110 H120 Mn13 N13 O51'
_chemical_formula_weight 3144.41
_chemical_name_systematic
; 
 ? 
;
_space_group_IT_number 2
_symmetry_cell_setting triclinic
_symmetry_space_group_name_Hall '-P 1'
_symmetry_space_group_name_H-M 'P -1'
_atom_sites_solution_hydrogens geom
_atom_sites_solution_primary direct
_atom_sites_solution_secondary difmap
_audit_creation_method SHELXL-97
_cell_angle_alpha 74.456(1)
_cell_angle_beta 85.032(1)
_cell_angle_gamma 86.978(1)
_cell_formula_units_Z 3
_cell_length_a 17.1761(10)
_cell_length_b 22.9617(14)
_cell_length_c 24.9168(15)
_cell_measurement_reflns_used 70
_cell_measurement_temperature 173(2)
_cell_measurement_theta_max 28.0
_cell_measurement_theta_min 2.0
_cell_volume 9427.5(10)
_computing_cell_refinement 'Bruker SMART v5.624 & SAINT 6.36a (Bruker 1998)'
_computing_data_collection 'Bruker SMART v5.624 (Bruker 1998)'
_computing_data_reduction 'Bruker SHELXTL v6.12 (Bruker 2000)'
_computing_molecular_graphics 'Bruker SHELXTL v6.12'
_computing_publication_material 'Bruker SHELXTL v6.12'
_computing_structure_refinement 'Bruker SHELXTL v6.12'
_computing_structure_solution 'Bruker SHELXTL v6.12'
_diffrn_ambient_temperature 173(2)
_diffrn_measured_fraction_theta_full 0.956
_diffrn_measured_fraction_theta_max 0.956
_diffrn_measurement_device_type 'SMART CCD area detector'
_diffrn_measurement_method '\w scans'
_diffrn_radiation_monochromator graphite
_diffrn_radiation_source 'fine-focus sealed tube'
_diffrn_radiation_type MoK\a
_diffrn_radiation_wavelength 0.71073
_diffrn_reflns_av_R_equivalents 0.1023
_diffrn_reflns_av_sigmaI/netI 0.3085
_diffrn_reflns_limit_h_max 18
_diffrn_reflns_limit_h_min -22
_diffrn_reflns_limit_k_max 26
_diffrn_reflns_limit_k_min -29
_diffrn_reflns_limit_l_max 32
_diffrn_reflns_limit_l_min -31
_diffrn_reflns_number 62510
_diffrn_reflns_theta_full 27.50
_diffrn_reflns_theta_max 27.50
_diffrn_reflns_theta_min 0.92
_diffrn_standards_decay_% '< 1'
_diffrn_standards_number 0
_exptl_absorpt_coefficient_mu 1.352
_exptl_absorpt_correction_T_max 0.9463
_exptl_absorpt_correction_T_min 0.8456
_exptl_absorpt_correction_type integration
_exptl_absorpt_process_details 'based on measured indexed crystal faces, Bruker SHELXTL  v6.12 (Bruker 1998)'
_exptl_crystal_colour brown
_exptl_crystal_density_diffrn 1.662
_exptl_crystal_density_meas ?
_exptl_crystal_density_method .
_exptl_crystal_description plates
_exptl_crystal_F_000 4797
_exptl_crystal_size_max 0.10
_exptl_crystal_size_mid 0.09
_exptl_crystal_size_min 0.04
_refine_diff_density_max 0.705
_refine_diff_density_min -0.954
_refine_diff_density_rms 0.149
_refine_ls_extinction_method none
_refine_ls_goodness_of_fit_ref 0.700
_refine_ls_hydrogen_treatment mixed
_refine_ls_matrix_type full
_refine_ls_number_parameters 1666
_refine_ls_number_reflns 41405
_refine_ls_number_restraints 0
_refine_ls_restrained_S_all 0.700
_refine_ls_R_factor_all 0.1664
_refine_ls_R_factor_gt 0.0628
_refine_ls_shift/su_max 0.001
_refine_ls_shift/su_mean 0.000
_refine_ls_structure_factor_coef Fsqd
_refine_ls_weighting_details 'calc w=1/[\s^2^(Fo^2^)+(0.0648P)^2^] where P=(Fo^2^+2Fc^2^)/3'
_refine_ls_weighting_scheme calc
_refine_ls_wR_factor_gt 0.1494
_refine_ls_wR_factor_ref 0.1718
_reflns_number_gt 13087
_reflns_number_total 41405
_reflns_threshold_expression I>2\s(I)
_cod_data_source_file ic801484g_si_002_1.cif
_cod_data_source_block xl08
_cod_depositor_comments
;
The following automatic conversions were performed:
'_symmetry_cell_setting' value 'Triclinic' changed to 'triclinic'
according to '/home/saulius/struct/CIF-dictionaries/cif_core.dic'
dictionary named 'cif_core.dic' version 2.4.1 from 2010-06-29.

Automatic conversion script
Id: cif_fix_enum 1527 2010-12-29 10:47:43Z saulius 

2021-04-12
Z value and formula fixed to values more according to usual
chemical conventions.                 miguel
;
_cod_original_formula_sum 'C330 H360 Mn39 N38 O152'
_cod_original_formula_weight 9433.22
_cod_original_formula_units_Z 1
_cod_database_code 4306660

loop_
_symmetry_equiv_pos_as_xyz
'x, y, z'
'-x, -y, -z'

loop_
_atom_site_label
_atom_site_type_symbol
_atom_site_fract_x
_atom_site_fract_y
_atom_site_fract_z
_atom_site_U_iso_or_equiv
_atom_site_adp_type
_atom_site_occupancy
_atom_site_symmetry_multiplicity
_atom_site_calc_flag
_atom_site_refinement_flags
_atom_site_disorder_assembly
_atom_site_disorder_group
Mn1A Mn -0.04490(7) 0.61921(5) 0.42142(5) 0.0311(3) Uani 1 1 d . . .
Mn2A Mn 0.08787(7) 0.54664(5) 0.38794(5) 0.0314(3) Uani 1 1 d . . .
Mn3A Mn 0.05373(7) 0.62310(5) 0.52229(5) 0.0382(3) Uani 1 1 d . . .
Mn4A Mn 0.18600(7) 0.52420(5) 0.49572(5) 0.0349(3) Uani 1 1 d . . .
Mn5A Mn 0.07275(7) 0.49378(5) 0.60783(5) 0.0315(3) Uani 1 1 d . . .
Mn6A Mn 0.0000 0.5000 0.5000 0.0290(4) Uani 1 2 d S . .
Mn7A Mn 0.12974(7) 0.41177(5) 0.45619(5) 0.0352(3) Uani 1 1 d . . .
O1A O 0.0146(3) 0.6888(2) 0.3796(2) 0.0357(14) Uani 1 1 d . . .
O2A O 0.1273(3) 0.6390(2) 0.35991(19) 0.0349(13) Uani 1 1 d . . .
O3A O 0.1396(3) 0.6750(2) 0.4672(2) 0.0438(15) Uani 1 1 d . . .
O4A O 0.2364(3) 0.6079(2) 0.4559(2) 0.0425(15) Uani 1 1 d . . .
O5A O 0.1635(3) 0.4484(2) 0.6407(2) 0.0361(14) Uani 1 1 d . . .
O6A O 0.1560(3) 0.3635(2) 0.6125(2) 0.0382(14) Uani 1 1 d . . .
O7A O 0.2656(3) 0.4523(2) 0.5309(2) 0.0422(15) Uani 1 1 d . . .
O8A O 0.2359(3) 0.3782(2) 0.4914(2) 0.0436(15) Uani 1 1 d . . .
O9A O -0.1028(3) 0.4837(2) 0.6785(2) 0.0364(14) Uani 1 1 d . . .
O10A O 0.0143(3) 0.5269(2) 0.6734(2) 0.0378(14) Uani 1 1 d . . .
O11A O -0.1072(3) 0.6185(2) 0.6120(2) 0.0389(14) Uani 1 1 d . . .
O12A O 0.0143(4) 0.6572(2) 0.5916(2) 0.0467(16) Uani 1 1 d . . .
O13A O 0.0635(3) 0.5640(2) 0.46052(19) 0.0327(13) Uani 1 1 d . . .
O14A O 0.1389(3) 0.5581(2) 0.56647(19) 0.0325(13) Uani 1 1 d . . .
H14A H 0.1768 0.5732 0.5875 0.039 Uiso 1 1 calc R . .
O15A O 0.1776(3) 0.5004(2) 0.41895(19) 0.0339(13) Uani 1 1 d . . .
H15G H 0.2264 0.5023 0.3936 0.041 Uiso 1 1 calc R . .
O16A O -0.0140(3) 0.5759(2) 0.36954(19) 0.0328(13) Uani 1 1 d . . .
H16G H -0.0179 0.5991 0.3297 0.039 Uiso 1 1 calc R . .
O17A O -0.0573(3) 0.6532(2) 0.48393(19) 0.0356(13) Uani 1 1 d . . .
H17G H -0.0731 0.6969 0.4769 0.043 Uiso 1 1 calc R . .
O18A O -0.0108(3) 0.5337(2) 0.56137(19) 0.0297(12) Uani 1 1 d . . .
O19A O 0.0891(3) 0.4544(2) 0.5294(2) 0.0331(13) Uani 1 1 d . . .
C1A C 0.0857(5) 0.6867(3) 0.3628(3) 0.036(2) Uani 1 1 d . . .
C2A C 0.1275(5) 0.7444(3) 0.3428(3) 0.035(2) Uani 1 1 d . . .
C3A C 0.0906(5) 0.7898(3) 0.3070(3) 0.038(2) Uani 1 1 d . . .
H3AA H 0.0374 0.7863 0.3011 0.046 Uiso 1 1 calc R . .
C4A C 0.1308(5) 0.8431(4) 0.2778(3) 0.045(2) Uani 1 1 d . . .
H4AA H 0.1043 0.8743 0.2521 0.054 Uiso 1 1 calc R . .
C5A C 0.2048(6) 0.8498(4) 0.2860(3) 0.048(2) Uani 1 1 d . . .
H5AA H 0.2311 0.8850 0.2650 0.058 Uiso 1 1 calc R . .
C6A C 0.2461(5) 0.8037(4) 0.3269(4) 0.047(2) Uani 1 1 d . . .
C7A C 0.2048(5) 0.7518(4) 0.3567(3) 0.040(2) Uani 1 1 d . . .
C8A C 0.2053(5) 0.6601(3) 0.4443(3) 0.037(2) Uani 1 1 d . . .
C9A C 0.2466(5) 0.7106(3) 0.4002(3) 0.043(2) Uani 1 1 d . . .
C10A C 0.3221(5) 0.7210(4) 0.4107(4) 0.051(2) Uani 1 1 d . . .
H10C H 0.3479 0.6927 0.4393 0.061 Uiso 1 1 calc R . .
C11A C 0.3598(6) 0.7721(4) 0.3797(5) 0.088(4) Uani 1 1 d . . .
H11C H 0.4115 0.7785 0.3872 0.106 Uiso 1 1 calc R . .
C12A C 0.3241(6) 0.8138(4) 0.3386(4) 0.065(3) Uani 1 1 d . . .
H12C H 0.3506 0.8490 0.3178 0.078 Uiso 1 1 calc R . .
C13A C 0.1875(5) 0.3975(4) 0.6335(3) 0.040(2) Uani 1 1 d . . .
C14A C 0.2666(5) 0.3748(4) 0.6563(4) 0.040(2) Uani 1 1 d . . .
C15A C 0.2762(5) 0.3721(4) 0.7106(4) 0.052(3) Uani 1 1 d . . .
H15C H 0.2390 0.3921 0.7306 0.062 Uiso 1 1 calc R . .
C16A C 0.3404(6) 0.3401(5) 0.7376(4) 0.071(3) Uani 1 1 d . . .
H16C H 0.3482 0.3407 0.7748 0.085 Uiso 1 1 calc R . .
C17A C 0.3901(6) 0.3092(5) 0.7107(4) 0.070(3) Uani 1 1 d . . .
H17C H 0.4289 0.2837 0.7311 0.084 Uiso 1 1 calc R . .
C18A C 0.3880(6) 0.3123(4) 0.6526(4) 0.065(3) Uani 1 1 d . . .
C19A C 0.3218(5) 0.3493(4) 0.6239(4) 0.049(2) Uani 1 1 d . . .
C20A C 0.2693(5) 0.3974(4) 0.5261(4) 0.045(2) Uani 1 1 d . . .
C21A C 0.3242(5) 0.3542(4) 0.5644(4) 0.048(2) Uani 1 1 d . . .
C22A C 0.3799(5) 0.3240(5) 0.5372(4) 0.072(3) Uani 1 1 d . . .
H22C H 0.3789 0.3290 0.4981 0.087 Uiso 1 1 calc R . .
C23A C 0.4379(6) 0.2861(5) 0.5666(5) 0.088(4) Uani 1 1 d . . .
H23C H 0.4727 0.2623 0.5488 0.106 Uiso 1 1 calc R . .
C24A C 0.4431(6) 0.2842(5) 0.6218(5) 0.088(4) Uani 1 1 d . . .
H24C H 0.4864 0.2627 0.6401 0.106 Uiso 1 1 calc R . .
C25A C -0.0557(5) 0.5194(4) 0.6919(3) 0.038(2) Uani 1 1 d . . .
C26A C -0.0874(4) 0.5482(4) 0.7363(3) 0.036(2) Uani 1 1 d . . .
C27A C -0.1151(5) 0.5115(4) 0.7863(4) 0.042(2) Uani 1 1 d . . .
H27C H -0.1195 0.4696 0.7896 0.050 Uiso 1 1 calc R . .
C28A C -0.1371(5) 0.5331(5) 0.8324(4) 0.055(3) Uani 1 1 d . . .
H28C H -0.1600 0.5065 0.8654 0.066 Uiso 1 1 calc R . .
C29A C -0.1267(6) 0.5901(5) 0.8312(4) 0.065(3) Uani 1 1 d . . .
H29C H -0.1385 0.6040 0.8638 0.079 Uiso 1 1 calc R . .
C30A C -0.0968(5) 0.6313(4) 0.7790(4) 0.051(3) Uani 1 1 d . . .
C31A C -0.0772(5) 0.6111(4) 0.7311(3) 0.039(2) Uani 1 1 d . . .
C32A C -0.0465(6) 0.6414(4) 0.6247(4) 0.048(3) Uani 1 1 d . . .
C33A C -0.0516(5) 0.6556(4) 0.6795(4) 0.044(2) Uani 1 1 d . . .
C34A C -0.0396(5) 0.7135(4) 0.6798(4) 0.054(3) Uani 1 1 d . . .
H34C H -0.0184 0.7403 0.6464 0.065 Uiso 1 1 calc R . .
C35A C -0.0569(6) 0.7357(5) 0.7270(4) 0.059(3) Uani 1 1 d . . .
H35C H -0.0482 0.7764 0.7263 0.070 Uiso 1 1 calc R . .
C36A C -0.0874(5) 0.6948(5) 0.7744(4) 0.060(3) Uani 1 1 d . . .
H36C H -0.1032 0.7092 0.8062 0.072 Uiso 1 1 calc R . .
Mn1B Mn 0.34015(7) 0.45336(5) -0.02859(5) 0.0280(3) Uani 1 1 d . . .
Mn2B Mn 0.35232(7) 0.47545(5) 0.09441(5) 0.0330(3) Uani 1 1 d . . .
Mn3B Mn 0.48671(7) 0.36606(5) 0.00864(5) 0.0271(3) Uani 1 1 d . . .
Mn4B Mn 0.51881(7) 0.40431(5) 0.10884(5) 0.0286(3) Uani 1 1 d . . .
Mn5B Mn 0.35946(6) 0.58631(5) -0.01541(5) 0.0280(3) Uani 1 1 d . . .
Mn6B Mn 0.50746(7) 0.54153(5) 0.11345(5) 0.0294(3) Uani 1 1 d . . .
Mn7B Mn 0.5000 0.5000 0.0000 0.0264(4) Uani 1 2 d S . .
O1B O 0.2684(3) 0.3874(2) 0.0232(2) 0.0359(13) Uani 1 1 d . . .
O2B O 0.2975(3) 0.3920(2) 0.1081(2) 0.0323(13) Uani 1 1 d . . .
O3B O 0.4183(3) 0.3068(2) 0.0746(2) 0.0312(13) Uani 1 1 d . . .
O4B O 0.4567(3) 0.3347(2) 0.1496(2) 0.0337(13) Uani 1 1 d . . .
O5B O 0.3132(3) 0.5419(2) 0.1357(2) 0.0362(13) Uani 1 1 d . . .
O6B O 0.4186(3) 0.5950(2) 0.13854(19) 0.0297(12) Uani 1 1 d . . .
O7B O 0.3343(3) 0.6517(2) 0.03156(19) 0.0280(12) Uani 1 1 d . . .
O8B O 0.4535(3) 0.6907(2) 0.0272(2) 0.0272(12) Uani 1 1 d . . .
O9B O 0.5977(3) 0.5194(2) 0.1673(2) 0.0342(13) Uani 1 1 d . . .
O10B O 0.7025(3) 0.5103(2) 0.1074(2) 0.0328(13) Uani 1 1 d . . .
O11B O 0.6274(3) 0.3897(2) 0.1487(2) 0.0358(14) Uani 1 1 d . . .
O12B O 0.7128(3) 0.3879(2) 0.0739(2) 0.0319(13) Uani 1 1 d . . .
O13B O 0.5648(3) 0.4501(2) -0.03709(18) 0.0272(12) Uani 1 1 d . . .
O14B O 0.4359(3) 0.52145(19) -0.06065(18) 0.0251(12) Uani 1 1 d . . .
O15B O 0.4233(3) 0.3894(2) -0.05371(18) 0.0280(12) Uani 1 1 d . . .
H15H H 0.4024 0.3566 -0.0674 0.034 Uiso 1 1 calc R . .
O16B O 0.5636(3) 0.3622(2) 0.05852(19) 0.0291(12) Uani 1 1 d . . .
H16H H 0.5833 0.3204 0.0764 0.035 Uiso 1 1 calc R . .
O17B O 0.4356(3) 0.4326(2) 0.03407(19) 0.0297(12) Uani 1 1 d . . .
O18B O 0.2957(3) 0.5179(2) 0.0194(2) 0.0342(13) Uani 1 1 d . . .
H18A H 0.2378 0.5254 0.0231 0.041 Uiso 1 1 calc R . .
O19B O 0.4538(3) 0.45545(19) 0.14423(19) 0.0307(13) Uani 1 1 d . . .
H19A H 0.4429 0.4406 0.1856 0.037 Uiso 1 1 calc R . .
C1B C 0.2736(5) 0.3661(3) 0.0744(4) 0.039(2) Uani 1 1 d . . .
C2B C 0.2437(4) 0.3020(4) 0.0995(3) 0.036(2) Uani 1 1 d . . .
C3B C 0.1778(5) 0.2883(3) 0.0800(3) 0.039(2) Uani 1 1 d . . .
H3BA H 0.1583 0.3146 0.0474 0.046 Uiso 1 1 calc R . .
C4B C 0.1376(5) 0.2348(4) 0.1081(4) 0.047(2) Uani 1 1 d . . .
H4BA H 0.0920 0.2248 0.0939 0.057 Uiso 1 1 calc R . .
C5B C 0.1654(5) 0.1977(4) 0.1559(4) 0.048(2) Uani 1 1 d . . .
H5BA H 0.1368 0.1630 0.1753 0.058 Uiso 1 1 calc R . .
C6B C 0.2344(5) 0.2088(3) 0.1772(3) 0.038(2) Uani 1 1 d . . .
C7B C 0.2793(4) 0.2600(3) 0.1471(3) 0.0328(19) Uani 1 1 d . . .
C8B C 0.4133(4) 0.3067(3) 0.1254(4) 0.032(2) Uani 1 1 d . . .
C9B C 0.3549(5) 0.2659(3) 0.1633(3) 0.038(2) Uani 1 1 d . . .
C10B C 0.3792(5) 0.2271(4) 0.2123(3) 0.043(2) Uani 1 1 d . . .
H10A H 0.4285 0.2324 0.2247 0.052 Uiso 1 1 calc R . .
C11B C 0.3318(5) 0.1796(4) 0.2441(4) 0.046(2) Uani 1 1 d . . .
H11A H 0.3483 0.1545 0.2783 0.056 Uiso 1 1 calc R . .
C12B C 0.2623(5) 0.1696(3) 0.2257(4) 0.045(2) Uani 1 1 d . . .
H12A H 0.2326 0.1359 0.2459 0.054 Uiso 1 1 calc R . .
C13B C 0.3459(5) 0.5875(3) 0.1410(3) 0.0291(19) Uani 1 1 d . . .
C14B C 0.2941(4) 0.6369(3) 0.1572(3) 0.0289(18) Uani 1 1 d . . .
C15B C 0.2458(5) 0.6195(3) 0.2039(3) 0.040(2) Uani 1 1 d . . .
H15A H 0.2385 0.5775 0.2198 0.048 Uiso 1 1 calc R . .
C16B C 0.2059(5) 0.6607(4) 0.2299(3) 0.046(2) Uani 1 1 d . . .
H16A H 0.1733 0.6464 0.2632 0.055 Uiso 1 1 calc R . .
C17B C 0.2137(5) 0.7207(4) 0.2076(3) 0.044(2) Uani 1 1 d . . .
H17A H 0.1872 0.7488 0.2251 0.053 Uiso 1 1 calc R . .
C18B C 0.2616(5) 0.7409(3) 0.1581(3) 0.034(2) Uani 1 1 d . . .
C19B C 0.3033(4) 0.6996(3) 0.1313(3) 0.0260(17) Uani 1 1 d . . .
C20B C 0.3817(5) 0.6852(3) 0.0442(3) 0.0273(19) Uani 1 1 d . . .
C21B C 0.3479(4) 0.7232(3) 0.0811(3) 0.0263(18) Uani 1 1 d . . .
C22B C 0.3567(5) 0.7855(3) 0.0598(3) 0.038(2) Uani 1 1 d . . .
H22A H 0.3894 0.8001 0.0266 0.046 Uiso 1 1 calc R . .
C23B C 0.3189(5) 0.8267(3) 0.0857(3) 0.037(2) Uani 1 1 d . . .
H23A H 0.3266 0.8689 0.0714 0.045 Uiso 1 1 calc R . .
C24B C 0.2704(5) 0.8048(3) 0.1324(4) 0.044(2) Uani 1 1 d . . .
H24A H 0.2411 0.8328 0.1487 0.053 Uiso 1 1 calc R . .
C25B C 0.6651(5) 0.5011(3) 0.1556(4) 0.037(2) Uani 1 1 d . . .
C26B C 0.7146(4) 0.4659(3) 0.2030(3) 0.035(2) Uani 1 1 d . . .
C27B C 0.7116(5) 0.4900(4) 0.2484(3) 0.043(2) Uani 1 1 d . . .
H27A H 0.6735 0.5205 0.2520 0.052 Uiso 1 1 calc R . .
C28B C 0.7662(5) 0.4689(4) 0.2897(3) 0.053(3) Uani 1 1 d . . .
H28A H 0.7641 0.4854 0.3209 0.064 Uiso 1 1 calc R . .
C29B C 0.8208(5) 0.4256(4) 0.2853(4) 0.055(3) Uani 1 1 d . . .
H29A H 0.8598 0.4149 0.3113 0.065 Uiso 1 1 calc R . .
C30B C 0.8207(5) 0.3971(4) 0.2440(3) 0.045(2) Uani 1 1 d . . .
C31B C 0.7644(4) 0.4155(3) 0.2008(3) 0.037(2) Uani 1 1 d . . .
C32B C 0.6945(5) 0.3870(3) 0.1260(4) 0.037(2) Uani 1 1 d . . .
C33B C 0.7622(4) 0.3811(3) 0.1610(3) 0.0325(19) Uani 1 1 d . . .
C34B C 0.8183(5) 0.3369(4) 0.1571(4) 0.050(3) Uani 1 1 d . . .
H34A H 0.8183 0.3166 0.1285 0.060 Uiso 1 1 calc R . .
C35B C 0.8766(5) 0.3221(4) 0.1966(5) 0.069(3) Uani 1 1 d . . .
H35A H 0.9159 0.2920 0.1942 0.082 Uiso 1 1 calc R . .
C36B C 0.8758(5) 0.3518(4) 0.2390(4) 0.059(3) Uani 1 1 d . . .
H36A H 0.9143 0.3406 0.2653 0.071 Uiso 1 1 calc R . .
Mn1C Mn 0.13190(7) 1.07396(5) -0.08796(5) 0.0299(3) Uani 1 1 d . . .
Mn2C Mn 0.04880(7) 0.96302(5) -0.11458(5) 0.0301(3) Uani 1 1 d . . .
Mn3C Mn 0.17167(6) 0.96858(5) 0.01939(5) 0.0283(3) Uani 1 1 d . . .
Mn4C Mn 0.07129(7) 0.87402(5) 0.00592(5) 0.0285(3) Uani 1 1 d . . .
Mn5C Mn 0.05034(7) 0.91579(5) 0.10803(5) 0.0275(3) Uani 1 1 d . . .
Mn6C Mn 0.0000 1.0000 0.0000 0.0275(4) Uani 1 2 d S . .
Mn7C Mn 0.10333(7) 1.09562(5) 0.03663(5) 0.0314(3) Uani 1 1 d . . .
O1C O 0.2216(3) 1.0407(2) -0.1348(2) 0.0356(14) Uani 1 1 d . . .
O2C O 0.1668(3) 0.9555(2) -0.1420(2) 0.0367(14) Uani 1 1 d . . .
O3C O 0.2474(3) 0.9261(2) -0.03201(19) 0.0302(12) Uani 1 1 d . . .
O4C O 0.1675(3) 0.8502(2) -0.0324(2) 0.0328(13) Uani 1 1 d . . .
O5C O -0.1328(3) 0.8185(2) 0.0139(2) 0.0322(13) Uani 1 1 d . . .
O6C O -0.1402(3) 0.8334(2) 0.1011(2) 0.0335(13) Uani 1 1 d . . .
O7C O 0.0277(3) 0.7949(2) 0.0687(2) 0.0347(13) Uani 1 1 d . . .
O8C O 0.0275(3) 0.8316(2) 0.14463(19) 0.0294(12) Uani 1 1 d . . .
O9C O 0.2338(3) 0.9698(2) 0.0810(2) 0.0323(13) Uani 1 1 d . . .
O10C O 0.1421(3) 0.9382(2) 0.1523(2) 0.0338(13) Uani 1 1 d . . .
O11C O 0.1396(3) 1.0719(2) 0.1196(2) 0.0349(13) Uani 1 1 d . . .
O12C O 0.0271(3) 1.0457(2) 0.1734(2) 0.0366(14) Uani 1 1 d . . .
O13C O 0.0560(3) 0.9998(2) 0.06283(19) 0.0312(13) Uani 1 1 d . . .
O14C O 0.0951(3) 0.9777(2) -0.03618(19) 0.0254(12) Uani 1 1 d . . .
O15C O 0.1296(3) 0.89391(18) 0.05885(18) 0.0260(12) Uani 1 1 d . . .
H15I H 0.1683 0.8621 0.0768 0.031 Uiso 1 1 calc R . .
O16C O -0.0206(3) 0.91689(19) 0.03192(19) 0.0277(12) Uani 1 1 d . . .
O17C O 0.0148(3) 0.8752(2) -0.05794(18) 0.0322(13) Uani 1 1 d . . .
H17H H 0.0211 0.8390 -0.0732 0.039 Uiso 1 1 calc R . .
O18C O 0.1915(3) 1.05304(19) -0.01183(18) 0.0278(12) Uani 1 1 d . . .
H18B H 0.2467 1.0659 -0.0146 0.033 Uiso 1 1 calc R . .
O19C O 0.0454(3) 1.0603(2) -0.1430(2) 0.0330(13) Uani 1 1 d . . .
H19B H 0.0559 1.0788 -0.1840 0.040 Uiso 1 1 calc R . .
C1C C 0.2254(5) 0.9882(3) -0.1421(3) 0.033(2) Uani 1 1 d . . .
C2C C 0.3021(4) 0.9629(3) -0.1565(3) 0.036(2) Uani 1 1 d . . .
C3C C 0.3473(5) 1.0004(4) -0.1978(4) 0.061(3) Uani 1 1 d . . .
H3CA H 0.3331 1.0422 -0.2089 0.073 Uiso 1 1 calc R . .
C4C C 0.4174(5) 0.9783(4) -0.2258(4) 0.058(3) Uani 1 1 d . . .
H4CA H 0.4479 1.0053 -0.2545 0.070 Uiso 1 1 calc R . .
C5C C 0.4379(5) 0.9169(4) -0.2089(4) 0.058(3) Uani 1 1 d . . .
H5CA H 0.4814 0.9013 -0.2275 0.069 Uiso 1 1 calc R . .
C6C C 0.3927(5) 0.8766(4) -0.1630(3) 0.043(2) Uani 1 1 d . . .
C7C C 0.3257(4) 0.9010(3) -0.1355(3) 0.036(2) Uani 1 1 d . . .
C8C C 0.2288(5) 0.8815(3) -0.0481(3) 0.0270(18) Uani 1 1 d . . .
C9C C 0.2871(5) 0.8597(3) -0.0875(3) 0.036(2) Uani 1 1 d . . .
C10C C 0.3080(5) 0.7986(3) -0.0747(3) 0.037(2) Uani 1 1 d . . .
H10B H 0.2798 0.7713 -0.0448 0.045 Uiso 1 1 calc R . .
C11C C 0.3708(5) 0.7757(4) -0.1052(3) 0.045(2) Uani 1 1 d . . .
H11B H 0.3832 0.7336 -0.0960 0.054 Uiso 1 1 calc R . .
C12C C 0.4129(5) 0.8140(4) -0.1476(4) 0.049(2) Uani 1 1 d . . .
H12B H 0.4560 0.7988 -0.1670 0.059 Uiso 1 1 calc R . .
C13C C -0.1351(4) 0.8020(3) 0.0665(4) 0.034(2) Uani 1 1 d . . .
C14C C -0.1333(5) 0.7340(3) 0.0940(3) 0.0333(19) Uani 1 1 d . . .
C15C C -0.1894(5) 0.7020(3) 0.0771(3) 0.034(2) Uani 1 1 d . . .
H15B H -0.2187 0.7205 0.0460 0.041 Uiso 1 1 calc R . .
C16C C -0.2014(5) 0.6406(3) 0.1080(3) 0.041(2) Uani 1 1 d . . .
H16B H -0.2374 0.6175 0.0961 0.049 Uiso 1 1 calc R . .
C17C C -0.1628(5) 0.6146(3) 0.1539(4) 0.046(2) Uani 1 1 d . . .
H17B H -0.1739 0.5744 0.1746 0.055 Uiso 1 1 calc R . .
C18C C -0.1058(4) 0.6465(3) 0.1718(3) 0.034(2) Uani 1 1 d . . .
C19C C -0.0880(4) 0.7069(3) 0.1399(3) 0.0313(19) Uani 1 1 d . . .
C20C C 0.0111(4) 0.7918(3) 0.1202(3) 0.0296(19) Uani 1 1 d . . .
C21C C -0.0265(5) 0.7347(3) 0.1559(3) 0.033(2) Uani 1 1 d . . .
C22C C 0.0083(4) 0.7084(3) 0.2041(3) 0.037(2) Uani 1 1 d . . .
H22B H 0.0463 0.7294 0.2164 0.044 Uiso 1 1 calc R . .
C23C C -0.0123(5) 0.6498(4) 0.2354(3) 0.049(2) Uani 1 1 d . . .
H23B H 0.0133 0.6316 0.2684 0.059 Uiso 1 1 calc R . .
C24C C -0.0668(5) 0.6190(4) 0.2203(4) 0.050(2) Uani 1 1 d . . .
H24B H -0.0791 0.5793 0.2419 0.060 Uiso 1 1 calc R . .
C25C C 0.2059(5) 0.9611(3) 0.1325(4) 0.038(2) Uani 1 1 d . . .
C26C C 0.2570(5) 0.9783(3) 0.1716(3) 0.033(2) Uani 1 1 d . . .
C27C C 0.3340(5) 0.9580(3) 0.1696(4) 0.043(2) Uani 1 1 d . . .
H27B H 0.3546 0.9423 0.1395 0.052 Uiso 1 1 calc R . .
C28C C 0.3821(5) 0.9604(4) 0.2115(4) 0.055(3) Uani 1 1 d . . .
H28B H 0.4356 0.9479 0.2092 0.066 Uiso 1 1 calc R . .
C29C C 0.3511(6) 0.9809(4) 0.2559(4) 0.055(3) Uani 1 1 d . . .
H29B H 0.3832 0.9809 0.2851 0.065 Uiso 1 1 calc R . .
C30C C 0.2704(5) 1.0027(3) 0.2592(3) 0.042(2) Uani 1 1 d . . .
C31C C 0.2239(5) 1.0042(3) 0.2141(3) 0.036(2) Uani 1 1 d . . .
C32C C 0.1002(6) 1.0502(3) 0.1656(3) 0.035(2) Uani 1 1 d . . .
C33C C 0.1458(5) 1.0300(3) 0.2167(3) 0.037(2) Uani 1 1 d . . .
C34C C 0.1156(5) 1.0440(3) 0.2639(3) 0.043(2) Uani 1 1 d . . .
H34B H 0.0629 1.0587 0.2655 0.051 Uiso 1 1 calc R . .
C35C C 0.1591(6) 1.0379(4) 0.3109(4) 0.060(3) Uani 1 1 d . . .
H35B H 0.1350 1.0468 0.3437 0.072 Uiso 1 1 calc R . .
C36C C 0.2359(6) 1.0191(4) 0.3090(4) 0.059(3) Uani 1 1 d . . .
H36B H 0.2663 1.0167 0.3396 0.071 Uiso 1 1 calc R . .

loop_
_atom_site_aniso_label
_atom_site_aniso_U_11
_atom_site_aniso_U_22
_atom_site_aniso_U_33
_atom_site_aniso_U_23
_atom_site_aniso_U_13
_atom_site_aniso_U_12
Mn1A 0.0339(8) 0.0287(6) 0.0272(7) -0.0005(5) -0.0075(6) 0.0020(5)
Mn2A 0.0360(8) 0.0290(6) 0.0265(7) -0.0007(5) -0.0099(6) 0.0009(5)
Mn3A 0.0396(8) 0.0385(7) 0.0338(7) -0.0040(6) -0.0090(6) 0.0040(6)
Mn4A 0.0378(8) 0.0328(7) 0.0322(7) -0.0039(5) -0.0082(6) 0.0001(5)
Mn5A 0.0341(8) 0.0301(7) 0.0282(7) -0.0016(5) -0.0103(6) -0.0001(5)
Mn6A 0.0293(10) 0.0288(9) 0.0263(9) -0.0021(7) -0.0067(8) 0.0024(7)
Mn7A 0.0396(8) 0.0306(7) 0.0335(7) -0.0038(5) -0.0094(6) 0.0017(5)
O1A 0.038(4) 0.036(3) 0.026(3) 0.002(2) 0.000(3) 0.006(3)
O2A 0.049(4) 0.031(3) 0.025(3) -0.006(2) -0.004(3) -0.005(3)
O3A 0.047(4) 0.039(3) 0.041(4) 0.001(3) -0.011(3) -0.005(3)
O4A 0.034(3) 0.041(3) 0.048(4) -0.003(3) -0.013(3) -0.001(3)
O5A 0.032(3) 0.043(3) 0.034(3) -0.008(3) -0.012(3) 0.011(3)
O6A 0.037(4) 0.041(3) 0.037(3) -0.008(3) -0.020(3) 0.004(3)
O7A 0.029(3) 0.044(4) 0.052(4) -0.010(3) -0.011(3) 0.010(3)
O8A 0.040(4) 0.038(3) 0.054(4) -0.013(3) -0.013(3) 0.005(3)
O9A 0.044(4) 0.032(3) 0.032(3) -0.006(2) -0.007(3) 0.008(3)
O10A 0.033(4) 0.045(3) 0.033(3) -0.005(3) -0.010(3) 0.006(3)
O11A 0.041(4) 0.039(3) 0.036(3) -0.008(3) -0.008(3) 0.002(3)
O12A 0.051(4) 0.042(4) 0.048(4) -0.012(3) -0.011(3) 0.003(3)
O13A 0.033(3) 0.033(3) 0.026(3) 0.004(2) -0.007(2) 0.000(2)
O14A 0.031(3) 0.037(3) 0.034(3) -0.014(2) -0.012(3) -0.003(2)
O15A 0.025(3) 0.042(3) 0.031(3) -0.004(2) -0.007(2) 0.010(2)
O16A 0.036(3) 0.032(3) 0.025(3) 0.003(2) -0.012(2) -0.004(2)
O17A 0.039(3) 0.029(3) 0.035(3) 0.001(2) -0.014(3) 0.003(2)
O18A 0.025(3) 0.031(3) 0.029(3) 0.001(2) -0.007(2) -0.001(2)
O19A 0.026(3) 0.031(3) 0.040(3) -0.004(2) -0.011(3) 0.007(2)
C1A 0.051(6) 0.024(4) 0.029(5) 0.003(3) -0.010(4) -0.005(4)
C2A 0.042(5) 0.029(4) 0.028(4) 0.001(3) -0.004(4) 0.002(4)
C3A 0.037(5) 0.029(4) 0.041(5) 0.004(4) -0.008(4) 0.004(4)
C4A 0.052(6) 0.039(5) 0.036(5) 0.004(4) -0.003(5) 0.003(4)
C5A 0.066(7) 0.033(5) 0.045(6) -0.007(4) 0.006(5) -0.022(4)
C6A 0.040(6) 0.051(6) 0.043(6) -0.003(4) 0.013(5) -0.005(4)
C7A 0.045(6) 0.035(5) 0.036(5) -0.001(4) -0.004(4) -0.006(4)
C8A 0.027(5) 0.031(5) 0.046(5) 0.005(4) -0.012(4) 0.002(4)
C9A 0.050(6) 0.030(5) 0.047(6) -0.006(4) -0.007(5) 0.003(4)
C10A 0.036(6) 0.047(6) 0.067(7) -0.005(5) -0.019(5) 0.002(4)
C11A 0.063(8) 0.051(7) 0.128(10) 0.024(7) -0.027(7) -0.015(5)
C12A 0.056(7) 0.034(5) 0.088(8) 0.012(5) -0.004(6) -0.004(4)
C13A 0.042(6) 0.051(6) 0.021(4) 0.006(4) -0.011(4) 0.002(4)
C14A 0.034(5) 0.042(5) 0.042(5) -0.008(4) -0.004(4) 0.007(4)
C15A 0.047(6) 0.063(6) 0.044(6) -0.006(5) -0.019(5) 0.004(5)
C16A 0.058(8) 0.086(8) 0.061(7) -0.007(6) -0.022(6) 0.014(6)
C17A 0.062(7) 0.093(8) 0.042(6) 0.003(6) -0.024(5) 0.031(6)
C18A 0.065(8) 0.070(7) 0.054(7) -0.002(5) -0.021(6) 0.015(6)
C19A 0.038(6) 0.050(6) 0.053(6) 0.003(5) -0.022(5) -0.001(4)
C20A 0.033(6) 0.048(6) 0.045(6) 0.002(4) -0.001(4) 0.007(4)
C21A 0.056(6) 0.035(5) 0.052(6) -0.005(4) -0.033(5) 0.015(4)
C22A 0.057(7) 0.104(9) 0.048(6) -0.013(6) -0.014(5) 0.046(6)
C23A 0.071(9) 0.117(10) 0.076(9) -0.029(8) -0.020(7) 0.041(7)
C24A 0.069(9) 0.102(10) 0.085(9) -0.019(7) -0.016(7) 0.050(7)
C25A 0.034(6) 0.048(5) 0.027(5) 0.002(4) -0.012(4) 0.008(4)
C26A 0.025(5) 0.052(5) 0.035(5) -0.016(4) -0.008(4) 0.004(4)
C27A 0.033(5) 0.047(5) 0.046(6) -0.017(4) 0.004(4) -0.003(4)
C28A 0.051(7) 0.069(7) 0.047(6) -0.020(5) -0.001(5) -0.013(5)
C29A 0.049(7) 0.102(9) 0.061(7) -0.045(7) -0.010(6) -0.007(6)
C30A 0.029(6) 0.059(6) 0.080(8) -0.044(6) -0.007(5) 0.010(4)
C31A 0.036(5) 0.044(5) 0.043(5) -0.021(4) -0.012(4) 0.008(4)
C32A 0.047(7) 0.031(5) 0.063(7) -0.006(5) -0.024(6) 0.009(4)
C33A 0.037(6) 0.055(6) 0.046(6) -0.026(5) -0.013(4) 0.012(4)
C34A 0.069(7) 0.040(6) 0.060(6) -0.018(5) -0.031(5) 0.006(5)
C35A 0.061(7) 0.061(7) 0.073(7) -0.049(6) -0.020(6) 0.014(5)
C36A 0.049(7) 0.082(8) 0.066(7) -0.051(6) -0.006(6) 0.012(6)
Mn1B 0.0289(7) 0.0237(6) 0.0318(7) -0.0055(5) -0.0112(6) 0.0019(5)
Mn2B 0.0329(8) 0.0242(6) 0.0425(8) -0.0074(5) -0.0128(6) 0.0021(5)
Mn3B 0.0295(7) 0.0213(6) 0.0308(7) -0.0056(5) -0.0110(6) 0.0026(5)
Mn4B 0.0314(7) 0.0229(6) 0.0308(7) -0.0042(5) -0.0104(6) 0.0020(5)
Mn5B 0.0280(7) 0.0224(6) 0.0337(7) -0.0050(5) -0.0119(6) 0.0012(5)
Mn6B 0.0311(7) 0.0245(6) 0.0324(7) -0.0048(5) -0.0108(6) 0.0014(5)
Mn7B 0.0288(10) 0.0200(8) 0.0308(9) -0.0049(7) -0.0110(8) 0.0015(7)
O1B 0.037(4) 0.037(3) 0.032(3) -0.005(3) -0.007(3) -0.007(2)
O2B 0.032(3) 0.027(3) 0.038(3) -0.006(2) -0.010(3) -0.002(2)
O3B 0.037(3) 0.025(3) 0.031(3) -0.005(2) -0.004(3) 0.000(2)
O4B 0.038(3) 0.025(3) 0.035(3) -0.002(2) -0.005(3) -0.003(2)
O5B 0.036(3) 0.030(3) 0.038(3) -0.005(3) 0.003(3) 0.001(2)
O6B 0.024(3) 0.031(3) 0.032(3) -0.004(2) -0.008(3) 0.003(2)
O7B 0.029(3) 0.029(3) 0.027(3) -0.006(2) -0.009(2) 0.005(2)
O8B 0.021(3) 0.023(3) 0.038(3) -0.007(2) -0.013(3) 0.003(2)
O9B 0.027(3) 0.042(3) 0.037(3) -0.013(3) -0.014(3) 0.005(3)
O10B 0.033(3) 0.029(3) 0.034(3) -0.001(2) -0.010(3) -0.005(2)
O11B 0.038(4) 0.027(3) 0.042(3) -0.001(2) -0.020(3) 0.000(2)
O12B 0.032(3) 0.029(3) 0.033(3) -0.002(2) -0.013(3) 0.004(2)
O13B 0.029(3) 0.025(3) 0.028(3) -0.004(2) -0.016(2) 0.005(2)
O14B 0.031(3) 0.018(3) 0.026(3) -0.003(2) -0.013(2) -0.001(2)
O15B 0.031(3) 0.028(3) 0.027(3) -0.008(2) -0.013(2) 0.000(2)
O16B 0.032(3) 0.020(3) 0.033(3) -0.001(2) -0.019(2) 0.004(2)
O17B 0.032(3) 0.026(3) 0.032(3) -0.007(2) -0.006(2) -0.001(2)
O18B 0.023(3) 0.037(3) 0.046(3) -0.018(3) -0.001(3) -0.004(2)
O19B 0.041(3) 0.019(3) 0.028(3) -0.002(2) -0.002(3) 0.005(2)
C1B 0.032(5) 0.026(4) 0.061(6) -0.011(4) -0.016(5) 0.009(4)
C2B 0.025(5) 0.045(5) 0.041(5) -0.020(4) -0.001(4) 0.008(4)
C3B 0.052(6) 0.029(4) 0.035(5) -0.009(4) 0.005(4) -0.011(4)
C4B 0.046(6) 0.038(5) 0.065(6) -0.020(5) -0.016(5) -0.016(4)
C5B 0.043(6) 0.034(5) 0.072(7) -0.024(5) 0.003(5) -0.001(4)
C6B 0.047(6) 0.036(5) 0.029(5) -0.008(4) 0.006(4) -0.012(4)
C7B 0.030(5) 0.034(5) 0.035(5) -0.010(4) -0.003(4) -0.008(3)
C8B 0.033(5) 0.012(4) 0.050(6) -0.005(4) -0.012(4) 0.006(3)
C9B 0.038(5) 0.030(4) 0.045(5) -0.006(4) -0.006(4) -0.008(4)
C10B 0.028(5) 0.046(5) 0.048(5) 0.004(4) -0.004(4) -0.009(4)
C11B 0.049(6) 0.040(5) 0.042(5) 0.002(4) 0.006(5) -0.004(4)
C12B 0.045(6) 0.029(5) 0.057(6) -0.004(4) 0.007(5) -0.013(4)
C13B 0.053(6) 0.023(4) 0.012(4) -0.006(3) -0.001(4) 0.001(4)
C14B 0.032(5) 0.030(4) 0.028(4) -0.011(3) -0.012(4) -0.002(3)
C15B 0.044(6) 0.025(4) 0.043(5) 0.001(4) 0.007(4) -0.001(4)
C16B 0.057(6) 0.052(6) 0.024(5) -0.009(4) 0.008(4) 0.010(5)
C17B 0.053(6) 0.052(6) 0.032(5) -0.021(4) -0.001(5) 0.008(5)
C18B 0.039(5) 0.036(5) 0.032(5) -0.019(4) -0.003(4) -0.003(4)
C19B 0.019(4) 0.032(4) 0.026(4) -0.006(3) -0.001(3) 0.001(3)
C20B 0.033(5) 0.026(4) 0.023(4) -0.001(3) -0.024(4) 0.006(3)
C21B 0.027(5) 0.032(4) 0.020(4) -0.008(3) -0.009(3) 0.012(3)
C22B 0.042(5) 0.034(5) 0.041(5) -0.014(4) -0.008(4) 0.010(4)
C23B 0.045(6) 0.029(4) 0.032(5) 0.000(4) 0.008(4) -0.009(4)
C24B 0.050(6) 0.036(5) 0.059(6) -0.029(4) -0.037(5) 0.025(4)
C25B 0.043(6) 0.030(4) 0.041(5) -0.009(4) -0.022(5) -0.005(4)
C26B 0.024(5) 0.041(5) 0.039(5) -0.005(4) -0.012(4) -0.006(4)
C27B 0.030(5) 0.056(6) 0.047(5) -0.012(4) -0.019(4) -0.005(4)
C28B 0.058(7) 0.069(7) 0.036(5) -0.012(5) -0.023(5) -0.002(5)
C29B 0.054(7) 0.054(6) 0.062(7) -0.014(5) -0.038(5) -0.012(5)
C30B 0.046(6) 0.044(5) 0.041(5) 0.008(4) -0.033(5) -0.004(4)
C31B 0.035(5) 0.030(4) 0.045(5) 0.001(4) -0.017(4) -0.006(4)
C32B 0.044(6) 0.016(4) 0.046(6) 0.004(4) -0.023(5) 0.012(4)
C33B 0.020(5) 0.039(5) 0.037(5) -0.005(4) -0.009(4) -0.008(3)
C34B 0.046(6) 0.048(6) 0.062(6) -0.019(5) -0.036(5) 0.019(4)
C35B 0.041(6) 0.047(6) 0.121(9) -0.021(6) -0.042(6) 0.019(5)
C36B 0.047(6) 0.060(7) 0.073(7) -0.016(5) -0.031(5) 0.006(5)
Mn1C 0.0321(7) 0.0219(6) 0.0327(7) 0.0000(5) -0.0105(6) 0.0013(5)
Mn2C 0.0331(7) 0.0225(6) 0.0328(7) -0.0025(5) -0.0092(6) 0.0019(5)
Mn3C 0.0294(7) 0.0220(6) 0.0314(7) -0.0004(5) -0.0117(6) 0.0003(5)
Mn4C 0.0301(7) 0.0228(6) 0.0300(7) -0.0010(5) -0.0097(6) 0.0014(5)
Mn5C 0.0311(7) 0.0199(6) 0.0295(7) -0.0006(5) -0.0111(6) 0.0020(5)
Mn6C 0.0315(10) 0.0195(8) 0.0301(9) -0.0017(7) -0.0124(8) 0.0026(7)
Mn7C 0.0377(8) 0.0227(6) 0.0304(7) 0.0004(5) -0.0094(6) 0.0022(5)
O1C 0.042(4) 0.020(3) 0.041(3) -0.002(2) -0.003(3) 0.002(2)
O2C 0.032(3) 0.034(3) 0.042(3) -0.007(3) -0.010(3) 0.006(3)
O3C 0.029(3) 0.029(3) 0.030(3) -0.004(2) 0.000(2) -0.002(2)
O4C 0.031(3) 0.028(3) 0.035(3) 0.001(2) -0.007(3) -0.003(2)
O5C 0.035(3) 0.028(3) 0.031(3) 0.001(2) -0.014(3) -0.005(2)
O6C 0.033(3) 0.025(3) 0.043(3) -0.007(2) -0.015(3) 0.001(2)
O7C 0.044(4) 0.020(3) 0.037(3) 0.000(2) -0.009(3) 0.000(2)
O8C 0.035(3) 0.022(3) 0.035(3) -0.011(2) -0.011(3) -0.003(2)
O9C 0.030(3) 0.027(3) 0.034(3) 0.005(2) -0.012(3) 0.001(2)
O10C 0.037(4) 0.026(3) 0.038(3) -0.004(2) -0.011(3) -0.006(2)
O11C 0.044(4) 0.030(3) 0.027(3) -0.001(2) -0.009(3) 0.001(2)
O12C 0.036(4) 0.039(3) 0.038(3) -0.014(3) -0.012(3) -0.001(3)
O13C 0.036(3) 0.022(3) 0.034(3) -0.003(2) -0.010(3) 0.003(2)
O14C 0.018(3) 0.025(3) 0.031(3) -0.003(2) -0.005(2) -0.002(2)
O15C 0.032(3) 0.011(2) 0.031(3) 0.007(2) -0.023(2) 0.003(2)
O16C 0.034(3) 0.015(3) 0.031(3) -0.001(2) -0.005(2) -0.006(2)
O17C 0.047(4) 0.021(3) 0.028(3) 0.000(2) -0.018(3) 0.000(2)
O18C 0.033(3) 0.021(3) 0.028(3) 0.000(2) -0.011(2) -0.003(2)
O19C 0.041(3) 0.026(3) 0.029(3) 0.002(2) -0.009(3) 0.000(2)
C1C 0.032(5) 0.032(5) 0.032(5) -0.003(4) -0.012(4) 0.011(4)
C2C 0.025(5) 0.028(4) 0.044(5) 0.008(4) 0.004(4) 0.005(3)
C3C 0.045(7) 0.046(6) 0.087(8) -0.013(5) -0.002(6) 0.007(5)
C4C 0.039(6) 0.059(6) 0.058(6) 0.015(5) 0.008(5) 0.005(5)
C5C 0.062(7) 0.043(6) 0.058(6) -0.003(5) 0.006(5) 0.020(5)
C6C 0.029(5) 0.048(5) 0.042(5) 0.002(4) 0.001(4) 0.012(4)
C7C 0.027(5) 0.037(5) 0.041(5) -0.008(4) -0.007(4) 0.011(4)
C8C 0.036(5) 0.023(4) 0.018(4) 0.003(3) -0.011(4) 0.010(4)
C9C 0.038(5) 0.034(5) 0.033(5) -0.003(4) -0.014(4) 0.006(4)
C10C 0.036(5) 0.031(4) 0.037(5) 0.006(4) -0.009(4) 0.000(4)
C11C 0.050(6) 0.041(5) 0.038(5) -0.006(4) -0.005(5) 0.019(4)
C12C 0.038(6) 0.049(6) 0.056(6) -0.009(5) 0.004(5) 0.011(4)
C13C 0.027(5) 0.016(4) 0.056(6) 0.004(4) -0.017(4) -0.011(3)
C14C 0.039(5) 0.023(4) 0.037(5) -0.004(3) -0.006(4) -0.003(3)
C15C 0.045(5) 0.030(4) 0.027(4) -0.006(3) -0.006(4) 0.001(4)
C16C 0.055(6) 0.029(4) 0.043(5) -0.009(4) -0.018(5) -0.011(4)
C17C 0.053(6) 0.019(4) 0.063(6) -0.004(4) -0.019(5) -0.004(4)
C18C 0.037(5) 0.021(4) 0.038(5) 0.003(3) -0.008(4) 0.000(3)
C19C 0.039(5) 0.016(4) 0.037(5) -0.003(3) -0.006(4) 0.001(3)
C20C 0.029(5) 0.027(4) 0.030(5) 0.000(3) -0.010(4) 0.002(3)
C21C 0.040(5) 0.024(4) 0.027(4) 0.006(3) -0.003(4) 0.006(3)
C22C 0.040(5) 0.033(5) 0.040(5) -0.005(4) -0.027(4) -0.004(4)
C23C 0.054(6) 0.049(6) 0.036(5) 0.009(4) -0.013(5) -0.002(5)
C24C 0.044(6) 0.028(5) 0.066(6) 0.009(4) -0.007(5) -0.012(4)
C25C 0.051(6) 0.018(4) 0.045(6) -0.001(4) -0.030(5) 0.008(4)
C26C 0.049(6) 0.013(4) 0.034(5) 0.007(3) -0.020(4) -0.011(3)
C27C 0.033(5) 0.043(5) 0.052(6) -0.006(4) -0.022(4) 0.006(4)
C28C 0.048(6) 0.058(6) 0.057(6) -0.006(5) -0.022(5) -0.012(5)
C29C 0.066(7) 0.046(6) 0.052(6) 0.001(5) -0.039(6) -0.020(5)
C30C 0.060(7) 0.030(5) 0.039(5) -0.004(4) -0.019(5) -0.017(4)
C31C 0.055(6) 0.016(4) 0.034(5) 0.006(3) -0.016(4) -0.018(4)
C32C 0.065(7) 0.015(4) 0.029(5) -0.008(3) -0.017(5) 0.000(4)
C33C 0.053(6) 0.028(4) 0.025(5) 0.005(4) -0.005(4) -0.005(4)
C34C 0.041(6) 0.040(5) 0.045(6) -0.002(4) -0.010(5) -0.014(4)
C35C 0.088(8) 0.036(5) 0.049(6) 0.005(4) -0.021(6) -0.004(5)
C36C 0.090(9) 0.041(6) 0.042(6) 0.003(4) -0.021(6) -0.012(5)

loop_
_atom_type_symbol
_atom_type_description
_atom_type_scat_dispersion_real
_atom_type_scat_dispersion_imag
_atom_type_scat_source
C C 0.0033 0.0016 'International Tables Vol C Tables 4.2.6.8 and 6.1.1.4'
H H 0.0000 0.0000 'International Tables Vol C Tables 4.2.6.8 and 6.1.1.4'
N N 0.0061 0.0033 'International Tables Vol C Tables 4.2.6.8 and 6.1.1.4'
O O 0.0106 0.0060 'International Tables Vol C Tables 4.2.6.8 and 6.1.1.4'
Mn Mn 0.3368 0.7283 'International Tables Vol C Tables 4.2.6.8 and 6.1.1.4'

loop_
_geom_angle_atom_site_label_1
_geom_angle_atom_site_label_2
_geom_angle_atom_site_label_3
_geom_angle
_geom_angle_site_symmetry_1
_geom_angle_site_symmetry_3
_geom_angle_publ_flag
O16A Mn1A O17A 166.7(2) . . ?
O16A Mn1A O1A 92.4(2) . . ?
O17A Mn1A O1A 89.4(2) . . ?
O16A Mn1A O19A 88.6(2) . 2_566 ?
O17A Mn1A O19A 87.5(2) . 2_566 ?
O1A Mn1A O19A 170.3(2) . 2_566 ?
O16A Mn1A O6A 89.1(2) . 2_566 ?
O17A Mn1A O6A 103.3(2) . 2_566 ?
O1A Mn1A O6A 103.3(2) . 2_566 ?
O19A Mn1A O6A 86.4(2) 2_566 2_566 ?
O16A Mn1A O13A 78.36(19) . . ?
O17A Mn1A O13A 88.32(18) . . ?
O1A Mn1A O13A 94.56(19) . . ?
O19A Mn1A O13A 76.18(18) 2_566 . ?
O6A Mn1A O13A 158.6(2) 2_566 . ?
O16A Mn1A Mn2A 38.53(14) . . ?
O17A Mn1A Mn2A 128.64(15) . . ?
O1A Mn1A Mn2A 85.35(16) . . ?
O19A Mn1A Mn2A 89.43(14) 2_566 . ?
O6A Mn1A Mn2A 127.63(16) 2_566 . ?
O13A Mn1A Mn2A 41.58(12) . . ?
O16A Mn1A Mn5A 37.76(15) . 2_566 ?
O17A Mn1A Mn5A 140.22(15) . 2_566 ?
O1A Mn1A Mn5A 129.79(16) . 2_566 ?
O19A Mn1A Mn5A 52.74(15) 2_566 2_566 ?
O6A Mn1A Mn5A 76.94(15) 2_566 2_566 ?
O13A Mn1A Mn5A 82.66(13) . 2_566 ?
Mn2A Mn1A Mn5A 59.85(4) . 2_566 ?
O16A Mn1A Mn6A 80.60(14) . . ?
O17A Mn1A Mn6A 88.52(14) . . ?
O1A Mn1A Mn6A 133.08(15) . . ?
O19A Mn1A Mn6A 37.69(13) 2_566 . ?
O6A Mn1A Mn6A 122.74(15) 2_566 . ?
O13A Mn1A Mn6A 38.53(12) . . ?
Mn2A Mn1A Mn6A 60.63(3) . . ?
Mn5A Mn1A Mn6A 60.97(3) 2_566 . ?
O16A Mn1A Mn3A 124.00(15) . . ?
O17A Mn1A Mn3A 43.00(14) . . ?
O1A Mn1A Mn3A 85.10(15) . . ?
O19A Mn1A Mn3A 86.36(15) 2_566 . ?
O6A Mn1A Mn3A 145.81(16) 2_566 . ?
O13A Mn1A Mn3A 46.35(13) . . ?
Mn2A Mn1A Mn3A 85.64(4) . . ?
Mn5A Mn1A Mn3A 122.91(4) 2_566 . ?
Mn6A Mn1A Mn3A 62.61(3) . . ?
O16A Mn1A Mn7A 135.48(15) . 2_566 ?
O17A Mn1A Mn7A 41.65(15) . 2_566 ?
O1A Mn1A Mn7A 131.00(16) . 2_566 ?
O19A Mn1A Mn7A 46.93(15) 2_566 2_566 ?
O6A Mn1A Mn7A 89.58(15) 2_566 2_566 ?
O13A Mn1A Mn7A 87.42(12) . 2_566 ?
Mn2A Mn1A Mn7A 123.23(4) . 2_566 ?
Mn5A Mn1A Mn7A 99.07(5) 2_566 2_566 ?
Mn6A Mn1A Mn7A 63.19(3) . 2_566 ?
Mn3A Mn1A Mn7A 61.67(4) . 2_566 ?
O16A Mn2A O15A 165.7(2) . . ?
O16A Mn2A O9A 90.9(2) . 2_566 ?
O15A Mn2A O9A 91.4(2) . 2_566 ?
O16A Mn2A O13A 87.9(2) . . ?
O15A Mn2A O13A 87.4(2) . . ?
O9A Mn2A O13A 170.1(2) 2_566 . ?
O16A Mn2A O2A 88.9(2) . . ?
O15A Mn2A O2A 104.2(2) . . ?
O9A Mn2A O2A 104.5(2) 2_566 . ?
O13A Mn2A O2A 85.26(19) . . ?
O16A Mn2A O18A 77.76(18) . 2_566 ?
O15A Mn2A O18A 87.99(19) . 2_566 ?
O9A Mn2A O18A 94.1(2) 2_566 2_566 ?
O13A Mn2A O18A 76.07(19) . 2_566 ?
O2A Mn2A O18A 157.27(19) . 2_566 ?
O16A Mn2A Mn5A 38.17(14) . 2_566 ?
O15A Mn2A Mn5A 128.23(16) . 2_566 ?
O9A Mn2A Mn5A 83.60(17) 2_566 2_566 ?
O13A Mn2A Mn5A 89.38(15) . 2_566 ?
O2A Mn2A Mn5A 126.97(14) . 2_566 ?
O18A Mn2A Mn5A 41.52(11) 2_566 2_566 ?
O16A Mn2A Mn1A 37.82(15) . . ?
O15A Mn2A Mn1A 139.53(16) . . ?
O9A Mn2A Mn1A 128.31(15) 2_566 . ?
O13A Mn2A Mn1A 52.09(13) . . ?
O2A Mn2A Mn1A 75.87(14) . . ?
O18A Mn2A Mn1A 82.40(12) 2_566 . ?
Mn5A Mn2A Mn1A 60.10(4) 2_566 . ?
O16A Mn2A Mn6A 80.31(15) . . ?
O15A Mn2A Mn6A 87.80(15) . . ?
O9A Mn2A Mn6A 132.76(17) 2_566 . ?
O13A Mn2A Mn6A 37.39(14) . . ?
O2A Mn2A Mn6A 121.40(14) . . ?
O18A Mn2A Mn6A 38.69(12) 2_566 . ?
Mn5A Mn2A Mn6A 61.11(3) 2_566 . ?
Mn1A Mn2A Mn6A 60.79(3) . . ?
O16A Mn2A Mn7A 124.42(15) . . ?
O15A Mn2A Mn7A 41.76(16) . . ?
O9A Mn2A Mn7A 85.88(14) 2_566 . ?
O13A Mn2A Mn7A 86.73(13) . . ?
O2A Mn2A Mn7A 145.39(14) . . ?
O18A Mn2A Mn7A 47.34(11) 2_566 . ?
Mn5A Mn2A Mn7A 86.48(4) 2_566 . ?
Mn1A Mn2A Mn7A 123.34(5) . . ?
Mn6A Mn2A Mn7A 63.15(3) . . ?
O16A Mn2A Mn4A 135.86(16) . . ?
O15A Mn2A Mn4A 40.48(15) . . ?
O9A Mn2A Mn4A 131.86(15) 2_566 . ?
O13A Mn2A Mn4A 48.06(14) . . ?
O2A Mn2A Mn4A 89.83(13) . . ?
O18A Mn2A Mn4A 87.26(12) 2_566 . ?
Mn5A Mn2A Mn4A 123.52(5) 2_566 . ?
Mn1A Mn2A Mn4A 99.61(5) . . ?
Mn6A Mn2A Mn4A 63.17(3) . . ?
Mn7A Mn2A Mn4A 60.48(4) . . ?
O3A Mn3A O12A 114.4(2) . . ?
O3A Mn3A O14A 93.6(2) . . ?
O12A Mn3A O14A 95.59(19) . . ?
O3A Mn3A O17A 104.95(19) . . ?
O12A Mn3A O17A 90.4(2) . . ?
O14A Mn3A O17A 156.04(19) . . ?
O3A Mn3A O13A 84.8(2) . . ?
O12A Mn3A O13A 160.7(2) . . ?
O14A Mn3A O13A 84.30(17) . . ?
O17A Mn3A O13A 82.53(18) . . ?
O3A Mn3A O18A 152.3(2) . . ?
O12A Mn3A O18A 91.4(2) . . ?
O14A Mn3A O18A 73.11(17) . . ?
O17A Mn3A O18A 83.60(17) . . ?
O13A Mn3A O18A 70.08(17) . . ?
O3A Mn3A Mn1A 91.32(15) . . ?
O12A Mn3A Mn1A 126.42(16) . . ?
O14A Mn3A Mn1A 130.44(14) . . ?
O17A Mn3A Mn1A 36.30(13) . . ?
O13A Mn3A Mn1A 47.14(11) . . ?
O18A Mn3A Mn1A 80.13(12) . . ?
O3A Mn3A Mn5A 128.74(15) . . ?
O12A Mn3A Mn5A 87.89(15) . . ?
O14A Mn3A Mn5A 36.35(13) . . ?
O17A Mn3A Mn5A 121.19(14) . . ?
O13A Mn3A Mn5A 80.61(11) . . ?
O18A Mn3A Mn5A 37.74(11) . . ?
Mn1A Mn3A Mn5A 112.24(5) . . ?
O3A Mn3A Mn6A 119.53(16) . . ?
O12A Mn3A Mn6A 125.96(18) . . ?
O14A Mn3A Mn6A 78.94(13) . . ?
O17A Mn3A Mn6A 78.77(13) . . ?
O13A Mn3A Mn6A 35.04(12) . . ?
O18A Mn3A Mn6A 35.22(12) . . ?
Mn1A Mn3A Mn6A 56.28(3) . . ?
Mn5A Mn3A Mn6A 56.48(3) . . ?
O4A Mn4A O7A 115.8(2) . . ?
O4A Mn4A O15A 93.6(2) . . ?
O7A Mn4A O15A 96.50(19) . . ?
O4A Mn4A O14A 91.3(2) . . ?
O7A Mn4A O14A 104.50(19) . . ?
O15A Mn4A O14A 153.75(18) . . ?
O4A Mn4A O19A 158.35(18) . . ?
O7A Mn4A O19A 85.83(19) . . ?
O15A Mn4A O19A 83.83(19) . . ?
O14A Mn4A O19A 82.20(18) . . ?
O4A Mn4A O13A 89.39(18) . . ?
O7A Mn4A O13A 153.4(2) . . ?
O15A Mn4A O13A 72.32(17) . . ?
O14A Mn4A O13A 81.97(17) . . ?
O19A Mn4A O13A 69.32(16) . . ?
O4A Mn4A Mn5A 126.75(16) . . ?
O7A Mn4A Mn5A 91.31(15) . . ?
O15A Mn4A Mn5A 129.73(15) . . ?
O14A Mn4A Mn5A 35.97(13) . . ?
O19A Mn4A Mn5A 47.24(13) . . ?
O13A Mn4A Mn5A 78.88(12) . . ?
O4A Mn4A Mn2A 85.97(14) . . ?
O7A Mn4A Mn2A 130.70(16) . . ?
O15A Mn4A Mn2A 35.58(12) . . ?
O14A Mn4A Mn2A 119.43(13) . . ?
O19A Mn4A Mn2A 79.47(12) . . ?
O13A Mn4A Mn2A 37.58(12) . . ?
Mn5A Mn4A Mn2A 110.80(5) . . ?
O4A Mn4A Mn7A 135.65(16) . . ?
O7A Mn4A Mn7A 76.40(16) . . ?
O15A Mn4A Mn7A 42.07(14) . . ?
O14A Mn4A Mn7A 128.60(14) . . ?
O19A Mn4A Mn7A 46.40(13) . . ?
O13A Mn4A Mn7A 79.54(13) . . ?
Mn5A Mn4A Mn7A 93.25(4) . . ?
Mn2A Mn4A Mn7A 59.48(4) . . ?
O16A Mn5A O14A 164.4(2) 2_566 . ?
O16A Mn5A O5A 90.4(2) 2_566 . ?
O14A Mn5A O5A 90.0(2) . . ?
O16A Mn5A O18A 88.9(2) 2_566 . ?
O14A Mn5A O18A 87.5(2) . . ?
O5A Mn5A O18A 168.2(2) . . ?
O16A Mn5A O10A 90.2(2) 2_566 . ?
O14A Mn5A O10A 104.8(2) . . ?
O5A Mn5A O10A 104.5(2) . . ?
O18A Mn5A O10A 87.22(19) . . ?
O16A Mn5A O19A 77.3(2) 2_566 . ?
O14A Mn5A O19A 87.14(19) . . ?
O5A Mn5A O19A 92.61(19) . . ?
O18A Mn5A O19A 75.79(18) . . ?
O10A Mn5A O19A 158.92(19) . . ?
O16A Mn5A Mn2A 38.74(14) 2_566 2_566 ?
O14A Mn5A Mn2A 140.00(14) . 2_566 ?
O5A Mn5A Mn2A 128.86(17) . 2_566 ?
O18A Mn5A Mn2A 52.48(14) . 2_566 ?
O10A Mn5A Mn2A 77.23(16) . 2_566 ?
O19A Mn5A Mn2A 82.48(13) . 2_566 ?
O16A Mn5A Mn1A 37.61(15) 2_566 2_566 ?
O14A Mn5A Mn1A 127.09(15) . 2_566 ?
O5A Mn5A Mn1A 83.24(17) . 2_566 ?
O18A Mn5A Mn1A 89.10(15) . 2_566 ?
O10A Mn5A Mn1A 127.77(16) . 2_566 ?
O19A Mn5A Mn1A 41.26(12) . 2_566 ?
Mn2A Mn5A Mn1A 60.06(4) 2_566 2_566 ?
O16A Mn5A Mn6A 80.19(14) 2_566 . ?
O14A Mn5A Mn6A 87.87(14) . . ?
O5A Mn5A Mn6A 131.35(16) . . ?
O18A Mn5A Mn6A 37.09(14) . . ?
O10A Mn5A Mn6A 122.96(14) . . ?
O19A Mn5A Mn6A 38.74(10) . . ?
Mn2A Mn5A Mn6A 60.56(3) 2_566 . ?
Mn1A Mn5A Mn6A 60.59(3) 2_566 . ?
O16A Mn5A Mn3A 135.36(14) 2_566 . ?
O14A Mn5A Mn3A 42.25(14) . . ?
O5A Mn5A Mn3A 132.21(17) . . ?
O18A Mn5A Mn3A 46.56(14) . . ?
O10A Mn5A Mn3A 90.52(13) . . ?
O19A Mn5A Mn3A 86.82(11) . . ?
Mn2A Mn5A Mn3A 98.47(4) 2_566 . ?
Mn1A Mn5A Mn3A 122.36(5) 2_566 . ?
Mn6A Mn5A Mn3A 62.44(3) . . ?
O16A Mn5A Mn4A 122.60(16) 2_566 . ?
O14A Mn5A Mn4A 42.00(14) . . ?
O5A Mn5A Mn4A 83.88(15) . . ?
O18A Mn5A Mn4A 86.59(14) . . ?
O10A Mn5A Mn4A 146.43(15) . . ?
O19A Mn5A Mn4A 46.26(13) . . ?
Mn2A Mn5A Mn4A 122.88(5) 2_566 . ?
Mn1A Mn5A Mn4A 85.09(4) 2_566 . ?
Mn6A Mn5A Mn4A 63.08(3) . . ?
Mn3A Mn5A Mn4A 61.92(4) . . ?
O13A Mn6A O13A 179.996(1) 2_566 . ?
O13A Mn6A O18A 89.7(2) 2_566 2_566 ?
O13A Mn6A O18A 90.3(2) . 2_566 ?
O13A Mn6A O18A 90.3(2) 2_566 . ?
O13A Mn6A O18A 89.7(2) . . ?
O18A Mn6A O18A 179.997(1) 2_566 . ?
O13A Mn6A O19A 89.6(2) 2_566 . ?
O13A Mn6A O19A 90.4(2) . . ?
O18A Mn6A O19A 90.2(2) 2_566 . ?
O18A Mn6A O19A 89.8(2) . . ?
O13A Mn6A O19A 90.4(2) 2_566 2_566 ?
O13A Mn6A O19A 89.6(2) . 2_566 ?
O18A Mn6A O19A 89.8(2) 2_566 2_566 ?
O18A Mn6A O19A 90.2(2) . 2_566 ?
O19A Mn6A O19A 179.998(2) . 2_566 ?
O13A Mn6A Mn2A 140.68(15) 2_566 . ?
O13A Mn6A Mn2A 39.33(15) . . ?
O18A Mn6A Mn2A 50.98(14) 2_566 . ?
O18A Mn6A Mn2A 129.02(14) . . ?
O19A Mn6A Mn2A 91.36(15) . . ?
O19A Mn6A Mn2A 88.64(15) 2_566 . ?
O13A Mn6A Mn2A 39.32(15) 2_566 2_566 ?
O13A Mn6A Mn2A 140.67(15) . 2_566 ?
O18A Mn6A Mn2A 129.02(14) 2_566 2_566 ?
O18A Mn6A Mn2A 50.98(14) . 2_566 ?
O19A Mn6A Mn2A 88.64(15) . 2_566 ?
O19A Mn6A Mn2A 91.36(15) 2_566 2_566 ?
Mn2A Mn6A Mn2A 180.0 . 2_566 ?
O13A Mn6A Mn1A 50.61(14) 2_566 2_566 ?
O13A Mn6A Mn1A 129.39(14) . 2_566 ?
O18A Mn6A Mn1A 91.49(13) 2_566 2_566 ?
O18A Mn6A Mn1A 88.51(13) . 2_566 ?
O19A Mn6A Mn1A 39.00(15) . 2_566 ?
O19A Mn6A Mn1A 141.00(15) 2_566 2_566 ?
Mn2A Mn6A Mn1A 121.42(3) . 2_566 ?
Mn2A Mn6A Mn1A 58.58(3) 2_566 2_566 ?
O13A Mn6A Mn1A 129.39(14) 2_566 . ?
O13A Mn6A Mn1A 50.61(14) . . ?
O18A Mn6A Mn1A 88.52(13) 2_566 . ?
O18A Mn6A Mn1A 91.49(13) . . ?
O19A Mn6A Mn1A 141.00(15) . . ?
O19A Mn6A Mn1A 39.00(15) 2_566 . ?
Mn2A Mn6A Mn1A 58.58(3) . . ?
Mn2A Mn6A Mn1A 121.42(3) 2_566 . ?
Mn1A Mn6A Mn1A 180.0 2_566 . ?
O13A Mn6A Mn5A 91.59(14) 2_566 2_566 ?
O13A Mn6A Mn5A 88.41(14) . 2_566 ?
O18A Mn6A Mn5A 38.78(13) 2_566 2_566 ?
O18A Mn6A Mn5A 141.22(13) . 2_566 ?
O19A Mn6A Mn5A 128.97(15) . 2_566 ?
O19A Mn6A Mn5A 51.03(15) 2_566 2_566 ?
Mn2A Mn6A Mn5A 58.32(3) . 2_566 ?
Mn2A Mn6A Mn5A 121.67(3) 2_566 2_566 ?
Mn1A Mn6A Mn5A 121.56(3) 2_566 2_566 ?
Mn1A Mn6A Mn5A 58.44(3) . 2_566 ?
O13A Mn6A Mn5A 88.41(14) 2_566 . ?
O13A Mn6A Mn5A 91.59(14) . . ?
O18A Mn6A Mn5A 141.22(13) 2_566 . ?
O18A Mn6A Mn5A 38.78(13) . . ?
O19A Mn6A Mn5A 51.03(15) . . ?
O19A Mn6A Mn5A 128.97(15) 2_566 . ?
Mn2A Mn6A Mn5A 121.68(3) . . ?
Mn2A Mn6A Mn5A 58.32(3) 2_566 . ?
Mn1A Mn6A Mn5A 58.44(3) 2_566 . ?
Mn1A Mn6A Mn5A 121.56(3) . . ?
Mn5A Mn6A Mn5A 180.0 2_566 . ?
O11A Mn7A O8A 114.6(2) 2_566 . ?
O11A Mn7A O17A 95.2(2) 2_566 2_566 ?
O8A Mn7A O17A 95.26(19) . 2_566 ?
O11A Mn7A O15A 103.8(2) 2_566 . ?
O8A Mn7A O15A 91.73(19) . . ?
O17A Mn7A O15A 154.81(19) 2_566 . ?
O11A Mn7A O19A 151.52(19) 2_566 . ?
O8A Mn7A O19A 92.53(19) . . ?
O17A Mn7A O19A 72.74(18) 2_566 . ?
O15A Mn7A O19A 82.82(18) . . ?
O11A Mn7A O18A 83.65(19) 2_566 2_566 ?
O8A Mn7A O18A 161.7(2) . 2_566 ?
O17A Mn7A O18A 83.69(17) 2_566 2_566 ?
O15A Mn7A O18A 82.17(17) . 2_566 ?
O19A Mn7A O18A 69.66(16) . 2_566 ?
O11A Mn7A Mn1A 129.46(16) 2_566 2_566 ?
O8A Mn7A Mn1A 88.87(16) . 2_566 ?
O17A Mn7A Mn1A 35.97(14) 2_566 2_566 ?
O15A Mn7A Mn1A 120.35(14) . 2_566 ?
O19A Mn7A Mn1A 37.62(12) . 2_566 ?
O18A Mn7A Mn1A 79.55(12) 2_566 2_566 ?
O11A Mn7A Mn2A 89.59(14) 2_566 . ?
O8A Mn7A Mn2A 127.66(16) . . ?
O17A Mn7A Mn2A 129.65(13) 2_566 . ?
O15A Mn7A Mn2A 36.12(12) . . ?
O19A Mn7A Mn2A 79.62(11) . . ?
O18A Mn7A Mn2A 47.03(11) 2_566 . ?
Mn1A Mn7A Mn2A 111.25(5) 2_566 . ?
O11A Mn7A Mn4A 145.00(15) 2_566 . ?
O8A Mn7A Mn4A 77.46(16) . . ?
O17A Mn7A Mn4A 117.08(14) 2_566 . ?
O15A Mn7A Mn4A 41.42(13) . . ?
O19A Mn7A Mn4A 45.95(13) . . ?
O18A Mn7A Mn4A 86.73(12) 2_566 . ?
Mn1A Mn7A Mn4A 81.13(4) 2_566 . ?
Mn2A Mn7A Mn4A 60.04(4) . . ?
C1A O1A Mn1A 124.6(5) . . ?
C1A O2A Mn2A 125.6(5) . . ?
C8A O3A Mn3A 132.0(5) . . ?
C8A O4A Mn4A 129.5(5) . . ?
C13A O5A Mn5A 124.4(5) . . ?
C13A O6A Mn1A 124.8(5) . 2_566 ?
C20A O7A Mn4A 128.3(5) . . ?
C20A O8A Mn7A 126.7(5) . . ?
C25A O9A Mn2A 125.1(6) . 2_566 ?
C25A O10A Mn5A 126.6(6) . . ?
C32A O11A Mn7A 132.8(6) . 2_566 ?
C32A O12A Mn3A 126.5(6) . . ?
Mn6A O13A Mn2A 103.3(2) . . ?
Mn6A O13A Mn3A 100.3(2) . . ?
Mn2A O13A Mn3A 155.5(2) . . ?
Mn6A O13A Mn1A 90.86(19) . . ?
Mn2A O13A Mn1A 86.34(17) . . ?
Mn3A O13A Mn1A 86.52(16) . . ?
Mn6A O13A Mn4A 98.85(18) . . ?
Mn2A O13A Mn4A 94.36(19) . . ?
Mn3A O13A Mn4A 88.71(17) . . ?
Mn1A O13A Mn4A 169.8(2) . . ?
Mn5A O14A Mn3A 101.4(2) . . ?
Mn5A O14A Mn4A 102.0(2) . . ?
Mn3A O14A Mn4A 97.36(18) . . ?
Mn5A O14A H14A 117.6 . . ?
Mn3A O14A H14A 117.6 . . ?
Mn4A O14A H14A 117.6 . . ?
Mn2A O15A Mn4A 103.9(2) . . ?
Mn2A O15A Mn7A 102.1(2) . . ?
Mn4A O15A Mn7A 96.51(19) . . ?
Mn2A O15A H15G 117.1 . . ?
Mn4A O15A H15G 117.1 . . ?
Mn7A O15A H15G 117.1 . . ?
Mn1A O16A Mn5A 104.6(2) . 2_566 ?
Mn1A O16A Mn2A 103.7(2) . . ?
Mn5A O16A Mn2A 103.1(2) 2_566 . ?
Mn1A O16A H16G 114.7 . . ?
Mn5A O16A H16G 114.7 2_566 . ?
Mn2A O16A H16G 114.7 . . ?
Mn1A O17A Mn7A 102.4(2) . 2_566 ?
Mn1A O17A Mn3A 100.7(2) . . ?
Mn7A O17A Mn3A 96.47(17) 2_566 . ?
Mn1A O17A H17G 117.9 . . ?
Mn7A O17A H17G 117.9 2_566 . ?
Mn3A O17A H17G 117.9 . . ?
Mn6A O18A Mn5A 104.1(2) . . ?
Mn6A O18A Mn3A 99.50(19) . . ?
Mn5A O18A Mn3A 95.69(19) . . ?
Mn6A O18A Mn2A 90.33(19) . 2_566 ?
Mn5A O18A Mn2A 86.00(16) . 2_566 ?
Mn3A O18A Mn2A 169.3(2) . 2_566 ?
Mn6A O18A Mn7A 99.67(19) . 2_566 ?
Mn5A O18A Mn7A 154.8(3) . 2_566 ?
Mn3A O18A Mn7A 88.44(15) . 2_566 ?
Mn2A O18A Mn7A 85.63(16) 2_566 2_566 ?
Mn6A O19A Mn1A 103.3(2) . 2_566 ?
Mn6A O19A Mn4A 101.0(2) . . ?
Mn1A O19A Mn4A 154.5(2) 2_566 . ?
Mn6A O19A Mn7A 99.9(2) . . ?
Mn1A O19A Mn7A 95.4(2) 2_566 . ?
Mn4A O19A Mn7A 87.65(17) . . ?
Mn6A O19A Mn5A 90.22(18) . . ?
Mn1A O19A Mn5A 85.99(19) 2_566 . ?
Mn4A O19A Mn5A 86.50(17) . . ?
Mn7A O19A Mn5A 169.1(2) . . ?
O1A C1A O2A 126.9(7) . . ?
O1A C1A C2A 118.1(7) . . ?
O2A C1A C2A 114.9(8) . . ?
C3A C2A C7A 120.2(8) . . ?
C3A C2A C1A 116.2(8) . . ?
C7A C2A C1A 123.4(7) . . ?
C2A C3A C4A 120.6(8) . . ?
C2A C3A H3AA 119.7 . . ?
C4A C3A H3AA 119.7 . . ?
C5A C4A C3A 121.0(8) . . ?
C5A C4A H4AA 119.5 . . ?
C3A C4A H4AA 119.5 . . ?
C4A C5A C6A 120.8(8) . . ?
C4A C5A H5AA 119.6 . . ?
C6A C5A H5AA 119.6 . . ?
C7A C6A C12A 122.1(8) . . ?
C7A C6A C5A 117.6(8) . . ?
C12A C6A C5A 120.2(8) . . ?
C6A C7A C2A 119.3(7) . . ?
C6A C7A C9A 114.8(8) . . ?
C2A C7A C9A 125.9(7) . . ?
O4A C8A O3A 124.9(7) . . ?
O4A C8A C9A 119.0(8) . . ?
O3A C8A C9A 116.1(7) . . ?
C10A C9A C7A 122.2(8) . . ?
C10A C9A C8A 115.2(7) . . ?
C7A C9A C8A 121.6(7) . . ?
C11A C10A C9A 120.3(8) . . ?
C11A C10A H10C 119.8 . . ?
C9A C10A H10C 119.8 . . ?
C12A C11A C10A 121.3(10) . . ?
C12A C11A H11C 119.4 . . ?
C10A C11A H11C 119.4 . . ?
C11A C12A C6A 119.3(9) . . ?
C11A C12A H12C 120.3 . . ?
C6A C12A H12C 120.3 . . ?
O6A C13A O5A 129.5(8) . . ?
O6A C13A C14A 115.4(8) . . ?
O5A C13A C14A 115.0(8) . . ?
C15A C14A C19A 122.0(8) . . ?
C15A C14A C13A 118.2(8) . . ?
C19A C14A C13A 119.1(8) . . ?
C14A C15A C16A 121.0(9) . . ?
C14A C15A H15C 119.5 . . ?
C16A C15A H15C 119.5 . . ?
C17A C16A C15A 119.6(10) . . ?
C17A C16A H16C 120.2 . . ?
C15A C16A H16C 120.2 . . ?
C16A C17A C18A 123.4(9) . . ?
C16A C17A H17C 118.3 . . ?
C18A C17A H17C 118.3 . . ?
C24A C18A C17A 124.9(9) . . ?
C24A C18A C19A 119.2(9) . . ?
C17A C18A C19A 115.9(9) . . ?
C14A C19A C21A 128.3(7) . . ?
C14A C19A C18A 117.5(8) . . ?
C21A C19A C18A 114.2(8) . . ?
O8A C20A O7A 126.4(7) . . ?
O8A C20A C21A 118.6(8) . . ?
O7A C20A C21A 114.9(8) . . ?
C22A C21A C19A 123.0(7) . . ?
C22A C21A C20A 114.7(8) . . ?
C19A C21A C20A 122.1(8) . . ?
C21A C22A C23A 120.9(9) . . ?
C21A C22A H22C 119.5 . . ?
C23A C22A H22C 119.5 . . ?
C24A C23A C22A 118.6(10) . . ?
C24A C23A H23C 120.7 . . ?
C22A C23A H23C 120.7 . . ?
C23A C24A C18A 123.6(10) . . ?
C23A C24A H24C 118.2 . . ?
C18A C24A H24C 118.2 . . ?
O10A C25A O9A 125.1(8) . . ?
O10A C25A C26A 119.1(8) . . ?
O9A C25A C26A 115.6(8) . . ?
C27A C26A C31A 119.6(8) . . ?
C27A C26A C25A 118.0(8) . . ?
C31A C26A C25A 121.5(8) . . ?
C26A C27A C28A 122.5(9) . . ?
C26A C27A H27C 118.8 . . ?
C28A C27A H27C 118.8 . . ?
C29A C28A C27A 121.0(10) . . ?
C29A C28A H28C 119.5 . . ?
C27A C28A H28C 119.5 . . ?
C28A C29A C30A 118.8(10) . . ?
C28A C29A H29C 120.6 . . ?
C30A C29A H29C 120.6 . . ?
C31A C30A C36A 117.4(9) . . ?
C31A C30A C29A 121.2(9) . . ?
C36A C30A C29A 121.3(9) . . ?
C30A C31A C26A 116.8(8) . . ?
C30A C31A C33A 118.1(8) . . ?
C26A C31A C33A 125.1(8) . . ?
O12A C32A O11A 124.5(9) . . ?
O12A C32A C33A 118.2(8) . . ?
O11A C32A C33A 117.0(9) . . ?
C34A C33A C31A 120.4(8) . . ?
C34A C33A C32A 117.6(8) . . ?
C31A C33A C32A 121.6(8) . . ?
C33A C34A C35A 123.4(10) . . ?
C33A C34A H34C 118.3 . . ?
C35A C34A H34C 118.3 . . ?
C36A C35A C34A 115.9(9) . . ?
C36A C35A H35C 122.0 . . ?
C34A C35A H35C 122.0 . . ?
C35A C36A C30A 124.3(9) . . ?
C35A C36A H36C 117.8 . . ?
C30A C36A H36C 117.8 . . ?
O1B Mn1B O10B 112.6(2) . 2_665 ?
O1B Mn1B O15B 94.93(19) . . ?
O10B Mn1B O15B 96.19(18) 2_665 . ?
O1B Mn1B O18B 89.77(19) . . ?
O10B Mn1B O18B 103.79(19) 2_665 . ?
O15B Mn1B O18B 155.90(18) . . ?
O1B Mn1B O14B 162.68(18) . . ?
O10B Mn1B O14B 84.57(18) 2_665 . ?
O15B Mn1B O14B 85.26(17) . . ?
O18B Mn1B O14B 83.39(17) . . ?
O1B Mn1B O17B 91.96(18) . . ?
O10B Mn1B O17B 154.21(19) 2_665 . ?
O15B Mn1B O17B 72.90(16) . . ?
O18B Mn1B O17B 83.35(17) . . ?
O14B Mn1B O17B 71.51(16) . . ?
O1B Mn1B Mn3B 88.50(14) . . ?
O10B Mn1B Mn3B 131.03(15) 2_665 . ?
O15B Mn1B Mn3B 36.18(12) . . ?
O18B Mn1B Mn3B 120.68(13) . . ?
O14B Mn1B Mn3B 81.44(11) . . ?
O17B Mn1B Mn3B 37.51(12) . . ?
O1B Mn1B Mn5B 125.93(15) . . ?
O10B Mn1B Mn5B 90.48(14) 2_665 . ?
O15B Mn1B Mn5B 131.94(14) . . ?
O18B Mn1B Mn5B 36.29(13) . . ?
O14B Mn1B Mn5B 47.99(12) . . ?
O17B Mn1B Mn5B 80.76(12) . . ?
Mn3B Mn1B Mn5B 112.79(4) . . ?
O1B Mn1B Mn7B 127.46(14) . . ?
O10B Mn1B Mn7B 119.97(14) 2_665 . ?
O15B Mn1B Mn7B 79.63(13) . . ?
O18B Mn1B Mn7B 78.78(13) . . ?
O14B Mn1B Mn7B 35.52(10) . . ?
O17B Mn1B Mn7B 36.21(12) . . ?
Mn3B Mn1B Mn7B 57.01(3) . . ?
Mn5B Mn1B Mn7B 56.46(3) . . ?
O1B Mn1B Mn6B 137.51(15) . 2_665 ?
O10B Mn1B Mn6B 76.22(15) 2_665 2_665 ?
O15B Mn1B Mn6B 42.77(13) . 2_665 ?
O18B Mn1B Mn6B 129.91(14) . 2_665 ?
O14B Mn1B Mn6B 46.53(12) . 2_665 ?
O17B Mn1B Mn6B 80.26(12) . 2_665 ?
Mn3B Mn1B Mn6B 60.30(3) . 2_665 ?
Mn5B Mn1B Mn6B 94.20(4) . 2_665 ?
Mn7B Mn1B Mn6B 60.56(3) . 2_665 ?
O5B Mn2B O2B 123.2(2) . . ?
O5B Mn2B O18B 94.63(18) . . ?
O2B Mn2B O18B 94.67(19) . . ?
O5B Mn2B O19B 89.67(19) . . ?
O2B Mn2B O19B 105.33(18) . . ?
O18B Mn2B O19B 152.85(19) . . ?
O5B Mn2B O17B 155.76(19) . . ?
O2B Mn2B O17B 81.02(18) . . ?
O18B Mn2B O17B 83.47(17) . . ?
O19B Mn2B O17B 81.76(17) . . ?
O5B Mn2B O13B 86.17(18) . 2_665 ?
O2B Mn2B O13B 149.17(19) . 2_665 ?
O18B Mn2B O13B 71.69(17) . 2_665 ?
O19B Mn2B O13B 81.89(16) . 2_665 ?
O17B Mn2B O13B 70.24(16) . 2_665 ?
O5B Mn2B Mn5B 84.41(13) . . ?
O2B Mn2B Mn5B 128.49(14) . . ?
O18B Mn2B Mn5B 35.88(13) . . ?
O19B Mn2B Mn5B 118.53(13) . . ?
O17B Mn2B Mn5B 79.97(11) . . ?
O13B Mn2B Mn5B 36.74(10) 2_665 . ?
O5B Mn2B Mn4B 124.30(15) . . ?
O2B Mn2B Mn4B 89.39(13) . . ?
O18B Mn2B Mn4B 129.48(14) . . ?
O19B Mn2B Mn4B 35.30(12) . . ?
O17B Mn2B Mn4B 47.48(11) . . ?
O13B Mn2B Mn4B 79.53(11) 2_665 . ?
Mn5B Mn2B Mn4B 110.78(5) . . ?
O16B Mn3B O15B 164.2(2) . . ?
O16B Mn3B O17B 88.8(2) . . ?
O15B Mn3B O17B 87.04(19) . . ?
O16B Mn3B O8B 92.2(2) . 2_665 ?
O15B Mn3B O8B 89.48(19) . 2_665 ?
O17B Mn3B O8B 170.5(2) . 2_665 ?
O16B Mn3B O3B 88.7(2) . . ?
O15B Mn3B O3B 106.4(2) . . ?
O17B Mn3B O3B 87.04(19) . . ?
O8B Mn3B O3B 102.41(19) 2_665 . ?
O16B Mn3B O13B 77.07(17) . . ?
O15B Mn3B O13B 87.09(18) . . ?
O17B Mn3B O13B 76.40(18) . . ?
O8B Mn3B O13B 94.62(19) 2_665 . ?
O3B Mn3B O13B 158.21(18) . . ?
O16B Mn3B Mn5B 38.35(15) . 2_665 ?
O15B Mn3B Mn5B 126.31(15) . 2_665 ?
O17B Mn3B Mn5B 89.95(15) . 2_665 ?
O8B Mn3B Mn5B 85.00(15) 2_665 2_665 ?
O3B Mn3B Mn5B 127.02(14) . 2_665 ?
O13B Mn3B Mn5B 40.60(10) . 2_665 ?
O16B Mn3B Mn4B 37.69(15) . . ?
O15B Mn3B Mn4B 140.19(14) . . ?
O17B Mn3B Mn4B 53.19(14) . . ?
O8B Mn3B Mn4B 129.40(14) 2_665 . ?
O3B Mn3B Mn4B 76.60(14) . . ?
O13B Mn3B Mn4B 82.12(11) . . ?
Mn5B Mn3B Mn4B 60.16(4) 2_665 . ?
O16B Mn3B Mn7B 79.85(14) . . ?
O15B Mn3B Mn7B 87.62(14) . . ?
O17B Mn3B Mn7B 37.50(14) . . ?
O8B Mn3B Mn7B 133.55(15) 2_665 . ?
O3B Mn3B Mn7B 122.82(14) . . ?
O13B Mn3B Mn7B 38.94(11) . . ?
Mn5B Mn3B Mn7B 60.62(3) 2_665 . ?
Mn4B Mn3B Mn7B 60.53(3) . . ?
O16B Mn3B Mn1B 134.75(15) . . ?
O15B Mn3B Mn1B 41.92(14) . . ?
O17B Mn3B Mn1B 46.14(14) . . ?
O8B Mn3B Mn1B 131.36(14) 2_665 . ?
O3B Mn3B Mn1B 92.39(13) . . ?
O13B Mn3B Mn1B 86.32(10) . . ?
Mn5B Mn3B Mn1B 121.64(4) 2_665 . ?
Mn4B Mn3B Mn1B 98.97(4) . . ?
Mn7B Mn3B Mn1B 61.90(3) . . ?
O16B Mn3B Mn6B 122.73(15) . 2_665 ?
O15B Mn3B Mn6B 41.68(14) . 2_665 ?
O17B Mn3B Mn6B 85.51(14) . 2_665 ?
O8B Mn3B Mn6B 86.02(14) 2_665 2_665 ?
O3B Mn3B Mn6B 147.46(14) . 2_665 ?
O13B Mn3B Mn6B 46.23(10) . 2_665 ?
Mn5B Mn3B Mn6B 84.64(4) 2_665 2_665 ?
Mn4B Mn3B Mn6B 121.98(5) . 2_665 ?
Mn7B Mn3B Mn6B 62.18(3) . 2_665 ?
Mn1B Mn3B Mn6B 60.30(3) . 2_665 ?
O16B Mn4B O19B 164.09(19) . . ?
O16B Mn4B O14B 89.1(2) . 2_665 ?
O19B Mn4B O14B 86.6(2) . 2_665 ?
O16B Mn4B O4B 91.6(2) . . ?
O19B Mn4B O4B 90.0(2) . . ?
O14B Mn4B O4B 169.7(2) 2_665 . ?
O16B Mn4B O11B 88.2(2) . . ?
O19B Mn4B O11B 106.7(2) . . ?
O14B Mn4B O11B 86.26(19) 2_665 . ?
O4B Mn4B O11B 104.1(2) . . ?
O16B Mn4B O17B 76.96(17) . . ?
O19B Mn4B O17B 87.13(18) . . ?
O14B Mn4B O17B 76.43(17) 2_665 . ?
O4B Mn4B O17B 93.69(19) . . ?
O11B Mn4B O17B 157.2(2) . . ?
O16B Mn4B Mn3B 37.74(13) . . ?
O19B Mn4B Mn3B 126.86(15) . . ?
O14B Mn4B Mn3B 89.83(14) 2_665 . ?
O4B Mn4B Mn3B 84.43(16) . . ?
O11B Mn4B Mn3B 125.93(16) . . ?
O17B Mn4B Mn3B 40.95(11) . . ?
O16B Mn4B Mn5B 37.97(15) . 2_665 ?
O19B Mn4B Mn5B 139.69(15) . 2_665 ?
O14B Mn4B Mn5B 53.15(14) 2_665 2_665 ?
O4B Mn4B Mn5B 129.22(16) . 2_665 ?
O11B Mn4B Mn5B 75.77(16) . 2_665 ?
O17B Mn4B Mn5B 81.99(12) . 2_665 ?
Mn3B Mn4B Mn5B 59.67(4) . 2_665 ?
O16B Mn4B Mn7B 80.32(13) . . ?
O19B Mn4B Mn7B 87.00(14) . . ?
O14B Mn4B Mn7B 37.30(12) 2_665 . ?
O4B Mn4B Mn7B 132.82(15) . . ?
O11B Mn4B Mn7B 121.86(14) . . ?
O17B Mn4B Mn7B 39.14(11) . . ?
Mn3B Mn4B Mn7B 61.08(3) . . ?
Mn5B Mn4B Mn7B 60.65(3) 2_665 . ?
O16B Mn4B Mn6B 135.76(15) . . ?
O19B Mn4B Mn6B 41.10(15) . . ?
O14B Mn4B Mn6B 46.81(14) 2_665 . ?
O4B Mn4B Mn6B 131.01(15) . . ?
O11B Mn4B Mn6B 91.37(14) . . ?
O17B Mn4B Mn6B 87.49(12) . . ?
Mn3B Mn4B Mn6B 123.00(4) . . ?
Mn5B Mn4B Mn6B 99.48(4) 2_665 . ?
Mn7B Mn4B Mn6B 62.68(3) . . ?
O16B Mn4B Mn2B 123.07(14) . . ?
O19B Mn4B Mn2B 41.39(14) . . ?
O14B Mn4B Mn2B 86.50(13) 2_665 . ?
O4B Mn4B Mn2B 84.50(14) . . ?
O11B Mn4B Mn2B 147.69(15) . . ?
O17B Mn4B Mn2B 46.89(12) . . ?
Mn3B Mn4B Mn2B 85.48(4) . . ?
Mn5B Mn4B Mn2B 122.87(4) 2_665 . ?
Mn7B Mn4B Mn2B 63.07(3) . . ?
Mn6B Mn4B Mn2B 61.39(3) . . ?
O16B Mn5B O13B 89.46(19) 2_665 2_665 ?
O16B Mn5B O18B 164.4(2) 2_665 . ?
O13B Mn5B O18B 87.0(2) 2_665 . ?
O16B Mn5B O12B 91.5(2) 2_665 2_665 ?
O13B Mn5B O12B 170.6(2) 2_665 2_665 ?
O18B Mn5B O12B 89.6(2) . 2_665 ?
O16B Mn5B O7B 88.1(2) 2_665 . ?
O13B Mn5B O7B 87.46(18) 2_665 . ?
O18B Mn5B O7B 107.0(2) . . ?
O12B Mn5B O7B 101.96(19) 2_665 . ?
O16B Mn5B O14B 77.27(18) 2_665 . ?
O13B Mn5B O14B 76.45(17) 2_665 . ?
O18B Mn5B O14B 87.10(18) . . ?
O12B Mn5B O14B 94.59(18) 2_665 . ?
O7B Mn5B O14B 158.17(18) . . ?
O16B Mn5B Mn3B 38.17(13) 2_665 2_665 ?
O13B Mn5B Mn3B 53.54(14) 2_665 2_665 ?
O18B Mn5B Mn3B 140.56(15) . 2_665 ?
O12B Mn5B Mn3B 129.10(16) 2_665 2_665 ?
O7B Mn5B Mn3B 75.76(14) . 2_665 ?
O14B Mn5B Mn3B 82.77(12) . 2_665 ?
O16B Mn5B Mn4B 37.75(14) 2_665 2_665 ?
O13B Mn5B Mn4B 90.10(15) 2_665 2_665 ?
O18B Mn5B Mn4B 126.97(15) . 2_665 ?
O12B Mn5B Mn4B 84.92(16) 2_665 2_665 ?
O7B Mn5B Mn4B 125.79(14) . 2_665 ?
O14B Mn5B Mn4B 41.23(11) . 2_665 ?
Mn3B Mn5B Mn4B 60.16(4) 2_665 2_665 ?
O16B Mn5B Mn7B 80.28(13) 2_665 . ?
O13B Mn5B Mn7B 37.84(14) 2_665 . ?
O18B Mn5B Mn7B 87.67(14) . . ?
O12B Mn5B Mn7B 133.25(16) 2_665 . ?
O7B Mn5B Mn7B 123.40(13) . . ?
O14B Mn5B Mn7B 38.66(10) . . ?
Mn3B Mn5B Mn7B 61.28(3) 2_665 . ?
Mn4B Mn5B Mn7B 60.76(3) 2_665 . ?
O16B Mn5B Mn1B 121.73(15) 2_665 . ?
O13B Mn5B Mn1B 86.04(14) 2_665 . ?
O18B Mn5B Mn1B 42.83(14) . . ?
O12B Mn5B Mn1B 85.48(15) 2_665 . ?
O7B Mn5B Mn1B 149.37(14) . . ?
O14B Mn5B Mn1B 45.25(11) . . ?
Mn3B Mn5B Mn1B 122.29(4) 2_665 . ?
Mn4B Mn5B Mn1B 84.14(4) 2_665 . ?
Mn7B Mn5B Mn1B 61.90(3) . . ?
O16B Mn5B Mn2B 136.63(13) 2_665 . ?
O13B Mn5B Mn2B 47.33(14) 2_665 . ?
O18B Mn5B Mn2B 40.91(15) . . ?
O12B Mn5B Mn2B 130.37(15) 2_665 . ?
O7B Mn5B Mn2B 92.77(13) . . ?
O14B Mn5B Mn2B 87.14(11) . . ?
Mn3B Mn5B Mn2B 100.37(4) 2_665 . ?
Mn4B Mn5B Mn2B 123.23(4) 2_665 . ?
Mn7B Mn5B Mn2B 63.33(3) . . ?
Mn1B Mn5B Mn2B 61.40(3) . . ?
O6B Mn6B O9B 113.8(2) . . ?
O6B Mn6B O19B 98.71(19) . . ?
O9B Mn6B O19B 94.46(19) . . ?
O6B Mn6B O15B 100.36(18) . 2_665 ?
O9B Mn6B O15B 91.90(19) . 2_665 ?
O19B Mn6B O15B 155.41(18) . 2_665 ?
O6B Mn6B O13B 84.80(17) . 2_665 ?
O9B Mn6B O13B 161.28(19) . 2_665 ?
O19B Mn6B O13B 83.77(17) . 2_665 ?
O15B Mn6B O13B 82.65(17) 2_665 2_665 ?
O6B Mn6B O14B 154.71(18) . 2_665 ?
O9B Mn6B O14B 90.81(18) . 2_665 ?
O19B Mn6B O14B 72.62(17) . 2_665 ?
O15B Mn6B O14B 83.57(17) 2_665 2_665 ?
O13B Mn6B O14B 70.84(15) 2_665 2_665 ?
O6B Mn6B Mn4B 133.35(15) . . ?
O9B Mn6B Mn4B 86.72(14) . . ?
O19B Mn6B Mn4B 35.83(13) . . ?
O15B Mn6B Mn4B 121.27(13) 2_665 . ?
O13B Mn6B Mn4B 80.96(11) 2_665 . ?
O14B Mn6B Mn4B 37.82(11) 2_665 . ?
O6B Mn6B Mn1B 142.62(14) . 2_665 ?
O9B Mn6B Mn1B 77.49(15) . 2_665 ?
O19B Mn6B Mn1B 116.40(13) . 2_665 ?
O15B Mn6B Mn1B 42.39(12) 2_665 2_665 ?
O13B Mn6B Mn1B 86.58(12) 2_665 2_665 ?
O14B Mn6B Mn1B 45.11(12) 2_665 2_665 ?
Mn4B Mn6B Mn1B 80.57(4) . 2_665 ?
O6B Mn6B Mn3B 88.72(13) . 2_665 ?
O9B Mn6B Mn3B 127.21(15) . 2_665 ?
O19B Mn6B Mn3B 130.18(14) . 2_665 ?
O15B Mn6B Mn3B 35.68(12) 2_665 2_665 ?
O13B Mn6B Mn3B 47.70(12) 2_665 2_665 ?
O14B Mn6B Mn3B 80.01(11) 2_665 2_665 ?
Mn4B Mn6B Mn3B 112.26(4) . 2_665 ?
Mn1B Mn6B Mn3B 59.40(3) 2_665 2_665 ?
O6B Mn6B Mn7B 120.57(14) . . ?
O9B Mn6B Mn7B 125.59(15) . . ?
O19B Mn6B Mn7B 78.24(13) . . ?
O15B Mn6B Mn7B 78.75(12) 2_665 . ?
O13B Mn6B Mn7B 35.80(11) 2_665 . ?
O14B Mn6B Mn7B 35.24(10) 2_665 . ?
Mn4B Mn6B Mn7B 56.38(3) . . ?
Mn1B Mn6B Mn7B 59.66(3) 2_665 . ?
Mn3B Mn6B Mn7B 56.46(3) 2_665 . ?
O14B Mn7B O14B 179.997(1) 2_665 . ?
O14B Mn7B O17B 89.41(19) 2_665 2_665 ?
O14B Mn7B O17B 90.59(19) . 2_665 ?
O14B Mn7B O17B 90.59(19) 2_665 . ?
O14B Mn7B O17B 89.41(19) . . ?
O17B Mn7B O17B 179.995(1) 2_665 . ?
O14B Mn7B O13B 89.80(18) 2_665 . ?
O14B Mn7B O13B 90.20(18) . . ?
O17B Mn7B O13B 90.4(2) 2_665 . ?
O17B Mn7B O13B 89.6(2) . . ?
O14B Mn7B O13B 90.20(18) 2_665 2_665 ?
O14B Mn7B O13B 89.80(18) . 2_665 ?
O17B Mn7B O13B 89.6(2) 2_665 2_665 ?
O17B Mn7B O13B 90.4(2) . 2_665 ?
O13B Mn7B O13B 180.0(2) . 2_665 ?
O14B Mn7B Mn5B 51.79(14) 2_665 2_665 ?
O14B Mn7B Mn5B 128.21(14) . 2_665 ?
O17B Mn7B Mn5B 91.69(13) 2_665 2_665 ?
O17B Mn7B Mn5B 88.31(13) . 2_665 ?
O13B Mn7B Mn5B 38.06(12) . 2_665 ?
O13B Mn7B Mn5B 141.94(12) 2_665 2_665 ?
O14B Mn7B Mn5B 128.21(14) 2_665 . ?
O14B Mn7B Mn5B 51.79(14) . . ?
O17B Mn7B Mn5B 88.31(13) 2_665 . ?
O17B Mn7B Mn5B 91.69(13) . . ?
O13B Mn7B Mn5B 141.94(12) . . ?
O13B Mn7B Mn5B 38.06(12) 2_665 . ?
Mn5B Mn7B Mn5B 180.0 2_665 . ?
O14B Mn7B Mn4B 141.10(14) 2_665 2_665 ?
O14B Mn7B Mn4B 38.90(14) . 2_665 ?
O17B Mn7B Mn4B 51.73(14) 2_665 2_665 ?
O17B Mn7B Mn4B 128.28(14) . 2_665 ?
O13B Mn7B Mn4B 91.68(13) . 2_665 ?
O13B Mn7B Mn4B 88.32(13) 2_665 2_665 ?
Mn5B Mn7B Mn4B 121.41(3) 2_665 2_665 ?
Mn5B Mn7B Mn4B 58.59(3) . 2_665 ?
O14B Mn7B Mn4B 38.89(14) 2_665 . ?
O14B Mn7B Mn4B 141.10(14) . . ?
O17B Mn7B Mn4B 128.27(14) 2_665 . ?
O17B Mn7B Mn4B 51.73(14) . . ?
O13B Mn7B Mn4B 88.32(13) . . ?
O13B Mn7B Mn4B 91.68(13) 2_665 . ?
Mn5B Mn7B Mn4B 58.59(3) 2_665 . ?
Mn5B Mn7B Mn4B 121.41(3) . . ?
Mn4B Mn7B Mn4B 180.00(4) 2_665 . ?
O14B Mn7B Mn3B 88.67(13) 2_665 . ?
O14B Mn7B Mn3B 91.33(13) . . ?
O17B Mn7B Mn3B 141.70(14) 2_665 . ?
O17B Mn7B Mn3B 38.30(14) . . ?
O13B Mn7B Mn3B 51.32(14) . . ?
O13B Mn7B Mn3B 128.68(14) 2_665 . ?
Mn5B Mn7B Mn3B 58.10(3) 2_665 . ?
Mn5B Mn7B Mn3B 121.90(3) . . ?
Mn4B Mn7B Mn3B 121.62(3) 2_665 . ?
Mn4B Mn7B Mn3B 58.39(3) . . ?
O14B Mn7B Mn3B 91.33(13) 2_665 2_665 ?
O14B Mn7B Mn3B 88.67(13) . 2_665 ?
O17B Mn7B Mn3B 38.30(14) 2_665 2_665 ?
O17B Mn7B Mn3B 141.70(14) . 2_665 ?
O13B Mn7B Mn3B 128.68(14) . 2_665 ?
O13B Mn7B Mn3B 51.32(14) 2_665 2_665 ?
Mn5B Mn7B Mn3B 121.90(3) 2_665 2_665 ?
Mn5B Mn7B Mn3B 58.10(3) . 2_665 ?
Mn4B Mn7B Mn3B 58.38(3) 2_665 2_665 ?
Mn4B Mn7B Mn3B 121.61(3) . 2_665 ?
Mn3B Mn7B Mn3B 179.999(1) . 2_665 ?
C1B O1B Mn1B 124.9(5) . . ?
C1B O2B Mn2B 131.0(5) . . ?
C8B O3B Mn3B 126.1(5) . . ?
C8B O4B Mn4B 123.1(5) . . ?
C13B O5B Mn2B 131.3(5) . . ?
C13B O6B Mn6B 127.2(5) . . ?
C20B O7B Mn5B 127.7(5) . . ?
C20B O8B Mn3B 123.7(5) . 2_665 ?
C25B O9B Mn6B 126.1(5) . . ?
C25B O10B Mn1B 128.5(5) . 2_665 ?
C32B O11B Mn4B 127.2(5) . . ?
C32B O12B Mn5B 123.7(5) . 2_665 ?
Mn7B O13B Mn5B 104.1(2) . 2_665 ?
Mn7B O13B Mn6B 99.02(17) . 2_665 ?
Mn5B O13B Mn6B 155.4(2) 2_665 2_665 ?
Mn7B O13B Mn2B 99.20(19) . 2_665 ?
Mn5B O13B Mn2B 95.93(19) 2_665 2_665 ?
Mn6B O13B Mn2B 88.37(15) 2_665 2_665 ?
Mn7B O13B Mn3B 89.74(18) . . ?
Mn5B O13B Mn3B 85.86(16) 2_665 . ?
Mn6B O13B Mn3B 86.07(16) 2_665 . ?
Mn2B O13B Mn3B 170.1(2) 2_665 . ?
Mn7B O14B Mn4B 103.8(2) . 2_665 ?
Mn7B O14B Mn1B 100.18(18) . . ?
Mn4B O14B Mn1B 154.7(2) 2_665 . ?
Mn7B O14B Mn6B 99.47(18) . 2_665 ?
Mn4B O14B Mn6B 95.37(19) 2_665 2_665 ?
Mn1B O14B Mn6B 88.36(16) . 2_665 ?
Mn7B O14B Mn5B 89.55(17) . . ?
Mn4B O14B Mn5B 85.62(16) 2_665 . ?
Mn1B O14B Mn5B 86.76(16) . . ?
Mn6B O14B Mn5B 170.4(2) 2_665 . ?
Mn3B O15B Mn1B 101.9(2) . . ?
Mn3B O15B Mn6B 102.6(2) . 2_665 ?
Mn1B O15B Mn6B 94.84(18) . 2_665 ?
Mn3B O15B H15H 117.9 . . ?
Mn1B O15B H15H 117.9 . . ?
Mn6B O15B H15H 117.9 2_665 . ?
Mn4B O16B Mn3B 104.6(2) . . ?
Mn4B O16B Mn5B 104.3(2) . 2_665 ?
Mn3B O16B Mn5B 103.5(2) . 2_665 ?
Mn4B O16B H16H 114.4 . . ?
Mn3B O16B H16H 114.4 . . ?
Mn5B O16B H16H 114.4 2_665 . ?
Mn7B O17B Mn3B 104.2(2) . . ?
Mn7B O17B Mn1B 98.37(18) . . ?
Mn3B O17B Mn1B 96.3(2) . . ?
Mn7B O17B Mn2B 99.54(19) . . ?
Mn3B O17B Mn2B 154.6(2) . . ?
Mn1B O17B Mn2B 88.90(16) . . ?
Mn7B O17B Mn4B 89.13(18) . . ?
Mn3B O17B Mn4B 85.86(16) . . ?
Mn1B O17B Mn4B 171.4(2) . . ?
Mn2B O17B Mn4B 85.64(16) . . ?
Mn5B O18B Mn2B 103.2(2) . . ?
Mn5B O18B Mn1B 100.9(2) . . ?
Mn2B O18B Mn1B 96.84(19) . . ?
Mn5B O18B H18A 117.5 . . ?
Mn2B O18B H18A 117.5 . . ?
Mn1B O18B H18A 117.5 . . ?
Mn4B O19B Mn6B 103.1(2) . . ?
Mn4B O19B Mn2B 103.3(2) . . ?
Mn6B O19B Mn2B 97.86(17) . . ?
Mn4B O19B H19A 116.6 . . ?
Mn6B O19B H19A 116.6 . . ?
Mn2B O19B H19A 116.6 . . ?
O1B C1B O2B 127.5(8) . . ?
O1B C1B C2B 116.1(8) . . ?
O2B C1B C2B 116.3(7) . . ?
C3B C2B C7B 121.2(8) . . ?
C3B C2B C1B 116.8(7) . . ?
C7B C2B C1B 121.6(7) . . ?
C2B C3B C4B 120.5(8) . . ?
C2B C3B H3BA 119.7 . . ?
C4B C3B H3BA 119.7 . . ?
C5B C4B C3B 119.4(8) . . ?
C5B C4B H4BA 120.3 . . ?
C3B C4B H4BA 120.3 . . ?
C4B C5B C6B 122.6(8) . . ?
C4B C5B H5BA 118.7 . . ?
C6B C5B H5BA 118.7 . . ?
C5B C6B C12B 121.5(8) . . ?
C5B C6B C7B 119.0(7) . . ?
C12B C6B C7B 119.4(8) . . ?
C9B C7B C6B 119.1(7) . . ?
C9B C7B C2B 124.2(7) . . ?
C6B C7B C2B 116.7(7) . . ?
O3B C8B O4B 127.5(8) . . ?
O3B C8B C9B 116.9(7) . . ?
O4B C8B C9B 115.4(7) . . ?
C10B C9B C7B 119.0(7) . . ?
C10B C9B C8B 118.6(7) . . ?
C7B C9B C8B 121.8(7) . . ?
C9B C10B C11B 121.0(8) . . ?
C9B C10B H10A 119.5 . . ?
C11B C10B H10A 119.5 . . ?
C12B C11B C10B 120.3(8) . . ?
C12B C11B H11A 119.9 . . ?
C10B C11B H11A 119.9 . . ?
C11B C12B C6B 120.6(8) . . ?
C11B C12B H12A 119.7 . . ?
C6B C12B H12A 119.7 . . ?
O5B C13B O6B 126.7(7) . . ?
O5B C13B C14B 117.7(8) . . ?
O6B C13B C14B 115.3(7) . . ?
C15B C14B C19B 119.5(7) . . ?
C15B C14B C13B 116.5(7) . . ?
C19B C14B C13B 123.2(7) . . ?
C14B C15B C16B 122.9(7) . . ?
C14B C15B H15A 118.6 . . ?
C16B C15B H15A 118.6 . . ?
C17B C16B C15B 120.0(8) . . ?
C17B C16B H16A 120.0 . . ?
C15B C16B H16A 120.0 . . ?
C16B C17B C18B 119.1(8) . . ?
C16B C17B H17A 120.4 . . ?
C18B C17B H17A 120.4 . . ?
C17B C18B C19B 121.7(7) . . ?
C17B C18B C24B 120.7(7) . . ?
C19B C18B C24B 117.5(7) . . ?
C21B C19B C14B 124.8(7) . . ?
C21B C19B C18B 118.4(7) . . ?
C14B C19B C18B 116.7(7) . . ?
O7B C20B O8B 126.4(7) . . ?
O7B C20B C21B 115.6(7) . . ?
O8B C20B C21B 118.0(7) . . ?
C19B C21B C22B 121.1(7) . . ?
C19B C21B C20B 123.1(7) . . ?
C22B C21B C20B 115.6(7) . . ?
C23B C22B C21B 121.8(8) . . ?
C23B C22B H22A 119.1 . . ?
C21B C22B H22A 119.1 . . ?
C24B C23B C22B 118.0(7) . . ?
C24B C23B H23A 121.0 . . ?
C22B C23B H23A 121.0 . . ?
C23B C24B C18B 122.9(7) . . ?
C23B C24B H24A 118.6 . . ?
C18B C24B H24A 118.6 . . ?
O9B C25B O10B 128.0(7) . . ?
O9B C25B C26B 119.3(8) . . ?
O10B C25B C26B 112.6(7) . . ?
C27B C26B C31B 120.5(7) . . ?
C27B C26B C25B 114.4(7) . . ?
C31B C26B C25B 124.9(7) . . ?
C26B C27B C28B 119.5(8) . . ?
C26B C27B H27A 120.2 . . ?
C28B C27B H27A 120.2 . . ?
C29B C28B C27B 121.0(9) . . ?
C29B C28B H28A 119.5 . . ?
C27B C28B H28A 119.5 . . ?
C28B C29B C30B 120.8(8) . . ?
C28B C29B H29A 119.6 . . ?
C30B C29B H29A 119.6 . . ?
C29B C30B C36B 121.9(8) . . ?
C29B C30B C31B 120.8(8) . . ?
C36B C30B C31B 117.3(8) . . ?
C26B C31B C33B 124.6(7) . . ?
C26B C31B C30B 116.6(8) . . ?
C33B C31B C30B 118.7(7) . . ?
O11B C32B O12B 126.7(7) . . ?
O11B C32B C33B 118.2(8) . . ?
O12B C32B C33B 115.1(8) . . ?
C34B C33B C31B 121.6(7) . . ?
C34B C33B C32B 117.0(7) . . ?
C31B C33B C32B 121.1(7) . . ?
C33B C34B C35B 119.1(8) . . ?
C33B C34B H34A 120.4 . . ?
C35B C34B H34A 120.4 . . ?
C36B C35B C34B 120.1(8) . . ?
C36B C35B H35A 120.0 . . ?
C34B C35B H35A 120.0 . . ?
C30B C36B C35B 122.6(8) . . ?
C30B C36B H36A 118.7 . . ?
C35B C36B H36A 118.7 . . ?
O6C Mn1C O1C 110.4(2) 2_575 . ?
O6C Mn1C O18C 93.44(18) 2_575 . ?
O1C Mn1C O18C 95.62(19) . . ?
O6C Mn1C O19C 106.94(18) 2_575 . ?
O1C Mn1C O19C 90.8(2) . . ?
O18C Mn1C O19C 154.95(18) . . ?
O6C Mn1C O16C 85.77(18) 2_575 2_575 ?
O1C Mn1C O16C 163.64(18) . 2_575 ?
O18C Mn1C O16C 85.52(17) . 2_575 ?
O19C Mn1C O16C 81.71(18) . 2_575 ?
O6C Mn1C O14C 153.9(2) 2_575 . ?
O1C Mn1C O14C 93.35(17) . . ?
O18C Mn1C O14C 72.90(17) . . ?
O19C Mn1C O14C 82.60(17) . . ?
O16C Mn1C O14C 71.33(15) 2_575 . ?
O6C Mn1C Mn3C 128.55(15) 2_575 . ?
O1C Mn1C Mn3C 89.58(13) . . ?
O18C Mn1C Mn3C 36.12(12) . . ?
O19C Mn1C Mn3C 120.09(13) . . ?
O16C Mn1C Mn3C 81.72(11) 2_575 . ?
O14C Mn1C Mn3C 37.63(11) . . ?
O6C Mn1C Mn5C 93.06(14) 2_575 2_575 ?
O1C Mn1C Mn5C 126.71(15) . 2_575 ?
O18C Mn1C Mn5C 131.11(14) . 2_575 ?
O19C Mn1C Mn5C 35.91(13) . 2_575 ?
O16C Mn1C Mn5C 46.80(12) 2_575 2_575 ?
O14C Mn1C Mn5C 80.54(11) . 2_575 ?
Mn3C Mn1C Mn5C 112.49(4) . 2_575 ?
O6C Mn1C Mn6C 120.92(15) 2_575 . ?
O1C Mn1C Mn6C 128.60(14) . . ?
O18C Mn1C Mn6C 79.25(13) . . ?
O19C Mn1C Mn6C 77.82(13) . . ?
O16C Mn1C Mn6C 35.56(11) 2_575 . ?
O14C Mn1C Mn6C 35.92(11) . . ?
Mn3C Mn1C Mn6C 56.80(3) . . ?
Mn5C Mn1C Mn6C 56.29(3) 2_575 . ?
O6C Mn1C Mn2C 148.45(14) 2_575 . ?
O1C Mn1C Mn2C 78.36(15) . . ?
O18C Mn1C Mn2C 116.37(12) . . ?
O19C Mn1C Mn2C 41.60(12) . . ?
O16C Mn1C Mn2C 86.49(12) 2_575 . ?
O14C Mn1C Mn2C 45.01(12) . . ?
Mn3C Mn1C Mn2C 80.26(4) . . ?
Mn5C Mn1C Mn2C 60.13(3) 2_575 . ?
Mn6C Mn1C Mn2C 59.97(3) . . ?
O2C Mn2C O12C 112.6(2) . 2_575 ?
O2C Mn2C O19C 93.55(19) . . ?
O12C Mn2C O19C 93.01(19) 2_575 . ?
O2C Mn2C O17C 107.95(18) . . ?
O12C Mn2C O17C 91.61(19) 2_575 . ?
O19C Mn2C O17C 154.26(19) . . ?
O2C Mn2C O14C 85.33(18) . . ?
O12C Mn2C O14C 162.0(2) 2_575 . ?
O19C Mn2C O14C 84.59(17) . . ?
O17C Mn2C O14C 83.28(17) . . ?
O2C Mn2C O13C 153.32(19) . 2_575 ?
O12C Mn2C O13C 90.85(19) 2_575 2_575 ?
O19C Mn2C O13C 71.82(17) . 2_575 ?
O17C Mn2C O13C 82.81(17) . 2_575 ?
O14C Mn2C O13C 71.47(16) . 2_575 ?
O2C Mn2C Mn4C 93.43(13) . . ?
O12C Mn2C Mn4C 127.85(15) 2_575 . ?
O19C Mn2C Mn4C 131.09(14) . . ?
O17C Mn2C Mn4C 36.40(12) . . ?
O14C Mn2C Mn4C 47.94(11) . . ?
O13C Mn2C Mn4C 80.91(11) 2_575 . ?
O2C Mn2C Mn5C 127.63(15) . 2_575 ?
O12C Mn2C Mn5C 87.05(14) 2_575 2_575 ?
O19C Mn2C Mn5C 35.24(13) . 2_575 ?
O17C Mn2C Mn5C 119.96(14) . 2_575 ?
O14C Mn2C Mn5C 80.72(11) . 2_575 ?
O13C Mn2C Mn5C 37.27(11) 2_575 2_575 ?
Mn4C Mn2C Mn5C 112.33(5) . 2_575 ?
O2C Mn2C Mn6C 120.59(15) . . ?
O12C Mn2C Mn6C 126.40(16) 2_575 . ?
O19C Mn2C Mn6C 78.29(13) . . ?
O17C Mn2C Mn6C 78.61(13) . . ?
O14C Mn2C Mn6C 35.70(11) . . ?
O13C Mn2C Mn6C 35.96(11) 2_575 . ?
Mn4C Mn2C Mn6C 56.86(3) . . ?
Mn5C Mn2C Mn6C 56.07(3) 2_575 . ?
O2C Mn2C Mn1C 74.64(15) . . ?
O12C Mn2C Mn1C 135.42(14) 2_575 . ?
O19C Mn2C Mn1C 42.57(13) . . ?
O17C Mn2C Mn1C 129.42(13) . . ?
O14C Mn2C Mn1C 46.17(11) . . ?
O13C Mn2C Mn1C 79.72(12) 2_575 . ?
Mn4C Mn2C Mn1C 93.81(4) . . ?
Mn5C Mn2C Mn1C 59.49(3) 2_575 . ?
Mn6C Mn2C Mn1C 59.90(3) . . ?
O15C Mn3C O18C 165.2(2) . . ?
O15C Mn3C O9C 91.71(19) . . ?
O18C Mn3C O9C 88.53(19) . . ?
O15C Mn3C O14C 89.89(19) . . ?
O18C Mn3C O14C 87.09(19) . . ?
O9C Mn3C O14C 168.7(2) . . ?
O15C Mn3C O3C 91.2(2) . . ?
O18C Mn3C O3C 103.1(2) . . ?
O9C Mn3C O3C 104.1(2) . . ?
O14C Mn3C O3C 86.98(19) . . ?
O15C Mn3C O13C 78.53(18) . . ?
O18C Mn3C O13C 86.68(18) . . ?
O9C Mn3C O13C 93.26(19) . . ?
O14C Mn3C O13C 76.13(18) . . ?
O3C Mn3C O13C 160.12(19) . . ?
O15C Mn3C Mn4C 38.51(13) . . ?
O18C Mn3C Mn4C 140.41(14) . . ?
O9C Mn3C Mn4C 129.98(15) . . ?
O14C Mn3C Mn4C 53.34(13) . . ?
O3C Mn3C Mn4C 78.68(14) . . ?
O13C Mn3C Mn4C 82.80(12) . . ?
O15C Mn3C Mn5C 38.56(14) . . ?
O18C Mn3C Mn5C 126.85(15) . . ?
O9C Mn3C Mn5C 84.93(16) . . ?
O14C Mn3C Mn5C 89.39(14) . . ?
O3C Mn3C Mn5C 129.66(14) . . ?
O13C Mn3C Mn5C 41.41(11) . . ?
Mn4C Mn3C Mn5C 59.74(4) . . ?
O15C Mn3C Mn6C 81.46(13) . . ?
O18C Mn3C Mn6C 87.39(14) . . ?
O9C Mn3C Mn6C 131.97(16) . . ?
O14C Mn3C Mn6C 37.44(13) . . ?
O3C Mn3C Mn6C 123.39(14) . . ?
O13C Mn3C Mn6C 38.73(11) . . ?
Mn4C Mn3C Mn6C 61.20(3) . . ?
Mn5C Mn3C Mn6C 60.59(3) . . ?
O15C Mn3C Mn1C 136.44(14) . . ?
O18C Mn3C Mn1C 41.51(13) . . ?
O9C Mn3C Mn1C 130.03(15) . . ?
O14C Mn3C Mn1C 46.68(13) . . ?
O3C Mn3C Mn1C 89.84(13) . . ?
O13C Mn3C Mn1C 86.17(11) . . ?
Mn4C Mn3C Mn1C 99.58(4) . . ?
Mn5C Mn3C Mn1C 122.00(4) . . ?
Mn6C Mn3C Mn1C 62.18(3) . . ?
O15C Mn3C Mn7C 123.07(15) . . ?
O18C Mn3C Mn7C 42.29(14) . . ?
O9C Mn3C Mn7C 83.25(14) . . ?
O14C Mn3C Mn7C 86.54(14) . . ?
O3C Mn3C Mn7C 145.05(13) . . ?
O13C Mn3C Mn7C 45.53(12) . . ?
Mn4C Mn3C Mn7C 122.84(5) . . ?
Mn5C Mn3C Mn7C 84.56(4) . . ?
Mn6C Mn3C Mn7C 62.56(3) . . ?
Mn1C Mn3C Mn7C 61.42(3) . . ?
O15C Mn4C O17C 165.31(19) . . ?
O15C Mn4C O4C 90.8(2) . . ?
O17C Mn4C O4C 89.8(2) . . ?
O15C Mn4C O16C 89.4(2) . . ?
O17C Mn4C O16C 86.6(2) . . ?
O4C Mn4C O16C 166.36(19) . . ?
O15C Mn4C O7C 90.46(19) . . ?
O17C Mn4C O7C 103.3(2) . . ?
O4C Mn4C O7C 108.48(19) . . ?
O16C Mn4C O7C 85.16(18) . . ?
O15C Mn4C O14C 78.14(17) . . ?
O17C Mn4C O14C 87.18(17) . . ?
O4C Mn4C O14C 90.86(18) . . ?
O16C Mn4C O14C 75.82(17) . . ?
O7C Mn4C O14C 157.78(19) . . ?
O15C Mn4C Mn5C 38.96(14) . . ?
O17C Mn4C Mn5C 139.04(15) . . ?
O4C Mn4C Mn5C 129.65(15) . . ?
O16C Mn4C Mn5C 52.40(14) . . ?
O7C Mn4C Mn5C 76.86(14) . . ?
O14C Mn4C Mn5C 82.41(12) . . ?
O15C Mn4C Mn3C 38.41(13) . . ?
O17C Mn4C Mn3C 127.33(14) . . ?
O4C Mn4C Mn3C 82.27(16) . . ?
O16C Mn4C Mn3C 89.41(14) . . ?
O7C Mn4C Mn3C 128.70(15) . . ?
O14C Mn4C Mn3C 41.37(11) . . ?
Mn5C Mn4C Mn3C 60.24(4) . . ?
O15C Mn4C Mn6C 81.24(13) . . ?
O17C Mn4C Mn6C 87.09(14) . . ?
O4C Mn4C Mn6C 129.58(15) . . ?
O16C Mn4C Mn6C 37.11(13) . . ?
O7C Mn4C Mn6C 121.19(14) . . ?
O14C Mn4C Mn6C 38.73(11) . . ?
Mn5C Mn4C Mn6C 60.68(3) . . ?
Mn3C Mn4C Mn6C 61.01(3) . . ?
O15C Mn4C Mn2C 122.91(13) . . ?
O17C Mn4C Mn2C 42.72(14) . . ?
O4C Mn4C Mn2C 82.48(13) . . ?
O16C Mn4C Mn2C 86.01(13) . . ?
O7C Mn4C Mn2C 145.32(14) . . ?
O14C Mn4C Mn2C 45.62(11) . . ?
Mn5C Mn4C Mn2C 122.02(4) . . ?
Mn3C Mn4C Mn2C 84.61(4) . . ?
Mn6C Mn4C Mn2C 62.12(3) . . ?
O15C Mn5C O19C 166.0(2) . 2_575 ?
O15C Mn5C O8C 92.28(19) . . ?
O19C Mn5C O8C 89.1(2) 2_575 . ?
O15C Mn5C O13C 89.15(19) . . ?
O19C Mn5C O13C 86.9(2) 2_575 . ?
O8C Mn5C O13C 168.9(2) . . ?
O15C Mn5C O10C 87.5(2) . . ?
O19C Mn5C O10C 105.5(2) 2_575 . ?
O8C Mn5C O10C 105.68(19) . . ?
O13C Mn5C O10C 85.41(19) . . ?
O15C Mn5C O16C 79.02(17) . . ?
O19C Mn5C O16C 87.03(19) 2_575 . ?
O8C Mn5C O16C 92.78(18) . . ?
O13C Mn5C O16C 76.65(17) . . ?
O10C Mn5C O16C 157.61(19) . . ?
O15C Mn5C Mn4C 38.79(13) . . ?
O19C Mn5C Mn4C 127.75(15) 2_575 . ?
O8C Mn5C Mn4C 84.24(15) . . ?
O13C Mn5C Mn4C 90.00(15) . . ?
O10C Mn5C Mn4C 126.24(15) . . ?
O16C Mn5C Mn4C 41.94(12) . . ?
O15C Mn5C Mn3C 38.30(13) . . ?
O19C Mn5C Mn3C 139.40(14) 2_575 . ?
O8C Mn5C Mn3C 130.43(15) . . ?
O13C Mn5C Mn3C 52.54(14) . . ?
O10C Mn5C Mn3C 75.63(15) . . ?
O16C Mn5C Mn3C 82.79(12) . . ?
Mn4C Mn5C Mn3C 60.02(4) . . ?
O15C Mn5C Mn6C 81.82(12) . . ?
O19C Mn5C Mn6C 86.85(13) 2_575 . ?
O8C Mn5C Mn6C 131.59(14) . . ?
O13C Mn5C Mn6C 37.81(14) . . ?
O10C Mn5C Mn6C 121.86(14) . . ?
O16C Mn5C Mn6C 38.85(11) . . ?
Mn4C Mn5C Mn6C 61.52(3) . . ?
Mn3C Mn5C Mn6C 61.23(3) . . ?
O15C Mn5C Mn1C 124.22(14) . 2_575 ?
O19C Mn5C Mn1C 42.17(15) 2_575 2_575 ?
O8C Mn5C Mn1C 83.41(14) . 2_575 ?
O13C Mn5C Mn1C 86.66(14) . 2_575 ?
O10C Mn5C Mn1C 147.11(15) . 2_575 ?
O16C Mn5C Mn1C 45.97(12) . 2_575 ?
Mn4C Mn5C Mn1C 85.58(4) . 2_575 ?
Mn3C Mn5C Mn1C 122.67(4) . 2_575 ?
Mn6C Mn5C Mn1C 62.21(3) . 2_575 ?
O15C Mn5C Mn2C 136.38(13) . 2_575 ?
O19C Mn5C Mn2C 40.40(14) 2_575 2_575 ?
O8C Mn5C Mn2C 129.52(15) . 2_575 ?
O13C Mn5C Mn2C 47.37(14) . 2_575 ?
O10C Mn5C Mn2C 91.51(13) . 2_575 ?
O16C Mn5C Mn2C 86.16(11) . 2_575 ?
Mn4C Mn5C Mn2C 122.74(4) . 2_575 ?
Mn3C Mn5C Mn2C 99.55(4) . 2_575 ?
Mn6C Mn5C Mn2C 62.01(3) . 2_575 ?
Mn1C Mn5C Mn2C 60.38(3) 2_575 2_575 ?
O16C Mn6C O16C 179.996(2) . 2_575 ?
O16C Mn6C O13C 90.53(19) . 2_575 ?
O16C Mn6C O13C 89.47(19) 2_575 2_575 ?
O16C Mn6C O13C 89.47(19) . . ?
O16C Mn6C O13C 90.53(19) 2_575 . ?
O13C Mn6C O13C 179.998(2) 2_575 . ?
O16C Mn6C O14C 90.31(19) . 2_575 ?
O16C Mn6C O14C 89.69(19) 2_575 2_575 ?
O13C Mn6C O14C 88.89(19) 2_575 2_575 ?
O13C Mn6C O14C 91.11(19) . 2_575 ?
O16C Mn6C O14C 89.69(19) . . ?
O16C Mn6C O14C 90.31(19) 2_575 . ?
O13C Mn6C O14C 91.11(19) 2_575 . ?
O13C Mn6C O14C 88.89(19) . . ?
O14C Mn6C O14C 179.999(2) 2_575 . ?
O16C Mn6C Mn5C 129.55(14) . 2_575 ?
O16C Mn6C Mn5C 50.45(14) 2_575 2_575 ?
O13C Mn6C Mn5C 39.04(14) 2_575 2_575 ?
O13C Mn6C Mn5C 140.96(14) . 2_575 ?
O14C Mn6C Mn5C 88.04(13) 2_575 2_575 ?
O14C Mn6C Mn5C 91.96(13) . 2_575 ?
O16C Mn6C Mn5C 50.45(14) . . ?
O16C Mn6C Mn5C 129.55(14) 2_575 . ?
O13C Mn6C Mn5C 140.96(14) 2_575 . ?
O13C Mn6C Mn5C 39.04(14) . . ?
O14C Mn6C Mn5C 91.96(13) 2_575 . ?
O14C Mn6C Mn5C 88.04(13) . . ?
Mn5C Mn6C Mn5C 180.0 2_575 . ?
O16C Mn6C Mn3C 87.79(14) . . ?
O16C Mn6C Mn3C 92.21(14) 2_575 . ?
O13C Mn6C Mn3C 129.53(14) 2_575 . ?
O13C Mn6C Mn3C 50.47(14) . . ?
O14C Mn6C Mn3C 141.53(14) 2_575 . ?
O14C Mn6C Mn3C 38.48(14) . . ?
Mn5C Mn6C Mn3C 121.82(3) 2_575 . ?
Mn5C Mn6C Mn3C 58.18(3) . . ?
O16C Mn6C Mn3C 92.21(14) . 2_575 ?
O16C Mn6C Mn3C 87.79(14) 2_575 2_575 ?
O13C Mn6C Mn3C 50.47(14) 2_575 2_575 ?
O13C Mn6C Mn3C 129.53(14) . 2_575 ?
O14C Mn6C Mn3C 38.47(14) 2_575 2_575 ?
O14C Mn6C Mn3C 141.53(14) . 2_575 ?
Mn5C Mn6C Mn3C 58.18(3) 2_575 2_575 ?
Mn5C Mn6C Mn3C 121.82(3) . 2_575 ?
Mn3C Mn6C Mn3C 179.998(2) . 2_575 ?
O16C Mn6C Mn4C 38.73(14) . . ?
O16C Mn6C Mn4C 141.28(14) 2_575 . ?
O13C Mn6C Mn4C 92.37(13) 2_575 . ?
O13C Mn6C Mn4C 87.64(13) . . ?
O14C Mn6C Mn4C 129.01(13) 2_575 . ?
O14C Mn6C Mn4C 50.99(13) . . ?
Mn5C Mn6C Mn4C 122.21(3) 2_575 . ?
Mn5C Mn6C Mn4C 57.80(3) . . ?
Mn3C Mn6C Mn4C 57.79(3) . . ?
Mn3C Mn6C Mn4C 122.22(3) 2_575 . ?
O16C Mn6C Mn4C 141.28(14) . 2_575 ?
O16C Mn6C Mn4C 38.72(14) 2_575 2_575 ?
O13C Mn6C Mn4C 87.63(13) 2_575 2_575 ?
O13C Mn6C Mn4C 92.36(13) . 2_575 ?
O14C Mn6C Mn4C 51.00(13) 2_575 2_575 ?
O14C Mn6C Mn4C 129.00(13) . 2_575 ?
Mn5C Mn6C Mn4C 57.79(3) 2_575 2_575 ?
Mn5C Mn6C Mn4C 122.20(3) . 2_575 ?
Mn3C Mn6C Mn4C 122.21(3) . 2_575 ?
Mn3C Mn6C Mn4C 57.78(3) 2_575 2_575 ?
Mn4C Mn6C Mn4C 180.0 . 2_575 ?
O5C Mn7C O11C 116.8(2) 2_575 . ?
O5C Mn7C O17C 93.37(18) 2_575 2_575 ?
O11C Mn7C O17C 96.10(18) . 2_575 ?
O5C Mn7C O18C 90.47(18) 2_575 . ?
O11C Mn7C O18C 105.51(18) . . ?
O17C Mn7C O18C 153.49(18) 2_575 . ?
O5C Mn7C O13C 159.83(18) 2_575 . ?
O11C Mn7C O13C 83.34(18) . . ?
O17C Mn7C O13C 85.61(17) 2_575 . ?
O18C Mn7C O13C 81.92(17) . . ?
O5C Mn7C O16C 90.17(17) 2_575 2_575 ?
O11C Mn7C O16C 151.40(19) . 2_575 ?
O17C Mn7C O16C 71.46(17) 2_575 2_575 ?
O18C Mn7C O16C 82.32(17) . 2_575 ?
O13C Mn7C O16C 70.38(16) . 2_575 ?
O5C Mn7C Mn3C 126.12(15) 2_575 . ?
O11C Mn7C Mn3C 90.56(13) . . ?
O17C Mn7C Mn3C 131.05(13) 2_575 . ?
O18C Mn7C Mn3C 35.92(12) . . ?
O13C Mn7C Mn3C 47.03(12) . . ?
O16C Mn7C Mn3C 79.89(11) 2_575 . ?
C1C O1C Mn1C 125.0(5) . . ?
C1C O2C Mn2C 131.4(5) . . ?
C8C O3C Mn3C 123.7(5) . . ?
C8C O4C Mn4C 126.2(5) . . ?
C13C O5C Mn7C 125.9(5) . 2_575 ?
C13C O6C Mn1C 129.8(5) . 2_575 ?
C20C O7C Mn4C 125.4(5) . . ?
C20C O8C Mn5C 125.8(5) . . ?
C25C O9C Mn3C 124.3(5) . . ?
C25C O10C Mn5C 128.0(5) . . ?
C32C O11C Mn7C 129.4(5) . . ?
C32C O12C Mn2C 126.2(5) . 2_575 ?
Mn6C O13C Mn5C 103.2(2) . . ?
Mn6C O13C Mn7C 101.10(19) . . ?
Mn5C O13C Mn7C 154.9(2) . . ?
Mn6C O13C Mn3C 90.81(19) . . ?
Mn5C O13C Mn3C 86.05(17) . . ?
Mn7C O13C Mn3C 87.43(17) . . ?
Mn6C O13C Mn2C 96.91(19) . 2_575 ?
Mn5C O13C Mn2C 95.36(19) . 2_575 ?
Mn7C O13C Mn2C 87.85(16) . 2_575 ?
Mn3C O13C Mn2C 171.6(2) . 2_575 ?
Mn6C O14C Mn3C 104.1(2) . . ?
Mn6C O14C Mn2C 100.06(19) . . ?
Mn3C O14C Mn2C 154.5(2) . . ?
Mn6C O14C Mn1C 98.39(18) . . ?
Mn3C O14C Mn1C 95.69(19) . . ?
Mn2C O14C Mn1C 88.82(16) . . ?
Mn6C O14C Mn4C 90.28(18) . . ?
Mn3C O14C Mn4C 85.29(16) . . ?
Mn2C O14C Mn4C 86.44(16) . . ?
Mn1C O14C Mn4C 170.7(2) . . ?
Mn3C O15C Mn4C 103.1(2) . . ?
Mn3C O15C Mn5C 103.1(2) . . ?
Mn4C O15C Mn5C 102.3(2) . . ?
Mn3C O15C H15I 115.5 . . ?
Mn4C O15C H15I 115.5 . . ?
Mn5C O15C H15I 115.5 . . ?
Mn6C O16C Mn4C 104.2(2) . . ?
Mn6C O16C Mn1C 99.60(19) . 2_575 ?
Mn4C O16C Mn1C 155.2(2) . 2_575 ?
Mn6C O16C Mn5C 90.70(18) . . ?
Mn4C O16C Mn5C 85.66(17) . . ?
Mn1C O16C Mn5C 87.22(16) 2_575 . ?
Mn6C O16C Mn7C 97.66(18) . 2_575 ?
Mn4C O16C Mn7C 95.56(19) . 2_575 ?
Mn1C O16C Mn7C 87.99(16) 2_575 2_575 ?
Mn5C O16C Mn7C 171.0(2) . 2_575 ?
Mn4C O17C Mn7C 104.7(2) . 2_575 ?
Mn4C O17C Mn2C 100.9(2) . . ?
Mn7C O17C Mn2C 95.64(17) 2_575 . ?
Mn4C O17C H17H 117.4 . . ?
Mn7C O17C H17H 117.4 2_575 . ?
Mn2C O17C H17H 117.4 . . ?
Mn3C O18C Mn1C 102.4(2) . . ?
Mn3C O18C Mn7C 101.8(2) . . ?
Mn1C O18C Mn7C 96.79(18) . . ?
Mn3C O18C H18B 117.5 . . ?
Mn1C O18C H18B 117.5 . . ?
Mn7C O18C H18B 117.5 . . ?
Mn5C O19C Mn2C 104.4(2) 2_575 . ?
Mn5C O19C Mn1C 101.9(2) 2_575 . ?
Mn2C O19C Mn1C 95.83(17) . . ?
Mn5C O19C H19B 117.2 2_575 . ?
Mn2C O19C H19B 117.2 . . ?
Mn1C O19C H19B 117.2 . . ?
O1C C1C O2C 125.9(7) . . ?
O1C C1C C2C 118.6(7) . . ?
O2C C1C C2C 115.3(7) . . ?
C3C C2C C7C 120.1(7) . . ?
C3C C2C C1C 115.6(7) . . ?
C7C C2C C1C 123.8(7) . . ?
C2C C3C C4C 122.4(8) . . ?
C2C C3C H3CA 118.8 . . ?
C4C C3C H3CA 118.8 . . ?
C5C C4C C3C 118.3(8) . . ?
C5C C4C H4CA 120.9 . . ?
C3C C4C H4CA 120.9 . . ?
C4C C5C C6C 120.3(8) . . ?
C4C C5C H5CA 119.9 . . ?
C6C C5C H5CA 119.9 . . ?
C12C C6C C7C 121.2(8) . . ?
C12C C6C C5C 119.5(8) . . ?
C7C C6C C5C 119.3(7) . . ?
C2C C7C C9C 124.1(7) . . ?
C2C C7C C6C 119.4(7) . . ?
C9C C7C C6C 116.6(7) . . ?
O3C C8C O4C 127.4(7) . . ?
O3C C8C C9C 116.8(7) . . ?
O4C C8C C9C 115.6(7) . . ?
C10C C9C C7C 119.6(7) . . ?
C10C C9C C8C 118.3(7) . . ?
C7C C9C C8C 122.0(7) . . ?
C9C C10C C11C 121.8(7) . . ?
C9C C10C H10B 119.1 . . ?
C11C C10C H10B 119.1 . . ?
C12C C11C C10C 120.2(8) . . ?
C12C C11C H11B 119.9 . . ?
C10C C11C H11B 119.9 . . ?
C11C C12C C6C 120.1(8) . . ?
C11C C12C H12B 119.9 . . ?
C6C C12C H12B 119.9 . . ?
O6C C13C O5C 129.8(7) . . ?
O6C C13C C14C 113.3(7) . . ?
O5C C13C C14C 117.0(7) . . ?
C15C C14C C19C 121.8(7) . . ?
C15C C14C C13C 114.7(6) . . ?
C19C C14C C13C 122.6(7) . . ?
C14C C15C C16C 118.1(7) . . ?
C14C C15C H15B 120.9 . . ?
C16C C15C H15B 120.9 . . ?
C17C C16C C15C 121.5(7) . . ?
C17C C16C H16B 119.3 . . ?
C15C C16C H16B 119.3 . . ?
C16C C17C C18C 121.2(7) . . ?
C16C C17C H17B 119.4 . . ?
C18C C17C H17B 119.4 . . ?
C24C C18C C17C 120.4(7) . . ?
C24C C18C C19C 120.4(7) . . ?
C17C C18C C19C 119.3(7) . . ?
C21C C19C C14C 124.7(7) . . ?
C21C C19C C18C 117.5(6) . . ?
C14C C19C C18C 117.9(7) . . ?
O7C C20C O8C 125.2(7) . . ?
O7C C20C C21C 117.1(7) . . ?
O8C C20C C21C 117.6(7) . . ?
C22C C21C C19C 121.0(7) . . ?
C22C C21C C20C 114.7(7) . . ?
C19C C21C C20C 124.1(6) . . ?
C21C C22C C23C 119.7(7) . . ?
C21C C22C H22B 120.2 . . ?
C23C C22C H22B 120.2 . . ?
C24C C23C C22C 122.2(8) . . ?
C24C C23C H23B 118.9 . . ?
C22C C23C H23B 118.9 . . ?
C23C C24C C18C 118.9(8) . . ?
C23C C24C H24B 120.5 . . ?
C18C C24C H24B 120.5 . . ?
O10C C25C O9C 125.4(8) . . ?
O10C C25C C26C 117.9(8) . . ?
O9C C25C C26C 116.6(8) . . ?
C27C C26C C31C 122.4(7) . . ?
C27C C26C C25C 116.0(8) . . ?
C31C C26C C25C 120.7(7) . . ?
C26C C27C C28C 120.5(9) . . ?
C26C C27C H27B 119.7 . . ?
C28C C27C H27B 119.7 . . ?
C29C C28C C27C 119.3(9) . . ?
C29C C28C H28B 120.3 . . ?
C27C C28C H28B 120.3 . . ?
C28C C29C C30C 121.4(8) . . ?
C28C C29C H29B 119.3 . . ?
C30C C29C H29B 119.3 . . ?
C31C C30C C29C 118.5(8) . . ?
C31C C30C C36C 120.5(8) . . ?
C29C C30C C36C 120.9(8) . . ?
C26C C31C C30C 117.5(8) . . ?
C26C C31C C33C 125.3(7) . . ?
C30C C31C C33C 117.2(8) . . ?
O12C C32C O11C 127.2(7) . . ?
O12C C32C C33C 116.5(8) . . ?
O11C C32C C33C 116.2(8) . . ?
C34C C33C C31C 120.0(7) . . ?
C34C C33C C32C 117.9(8) . . ?
C31C C33C C32C 121.5(8) . . ?
C33C C34C C35C 122.9(9) . . ?
C33C C34C H34B 118.6 . . ?
C35C C34C H34B 118.6 . . ?
C36C C35C C34C 119.8(10) . . ?
C36C C35C H35B 120.1 . . ?
C34C C35C H35B 120.1 . . ?
C35C C36C C30C 119.0(9) . . ?
C35C C36C H36B 120.5 . . ?
C30C C36C H36B 120.5 . . ?

loop_
_geom_bond_atom_site_label_1
_geom_bond_atom_site_label_2
_geom_bond_distance
_geom_bond_site_symmetry_2
_geom_bond_publ_flag
Mn1A O16A 1.860(5) . ?
Mn1A O17A 1.912(5) . ?
Mn1A O1A 1.944(5) . ?
Mn1A O19A 1.950(5) 2_566 ?
Mn1A O6A 2.129(5) 2_566 ?
Mn1A O13A 2.330(4) . ?
Mn1A Mn2A 2.9475(16) . ?
Mn1A Mn5A 2.9487(17) 2_566 ?
Mn1A Mn6A 3.0146(10) . ?
Mn1A Mn3A 3.1732(17) . ?
Mn1A Mn7A 3.1793(17) 2_566 ?
Mn2A O16A 1.890(5) . ?
Mn2A O15A 1.921(4) . ?
Mn2A O9A 1.954(5) 2_566 ?
Mn2A O13A 1.960(5) . ?
Mn2A O2A 2.173(5) . ?
Mn2A O18A 2.339(5) 2_566 ?
Mn2A Mn5A 2.9412(17) 2_566 ?
Mn2A Mn6A 3.0099(12) . ?
Mn2A Mn7A 3.1866(15) . ?
Mn2A Mn4A 3.2046(16) . ?
Mn3A O3A 2.106(6) . ?
Mn3A O12A 2.126(6) . ?
Mn3A O14A 2.179(5) . ?
Mn3A O17A 2.202(5) . ?
Mn3A O13A 2.300(5) . ?
Mn3A O18A 2.318(5) . ?
Mn3A Mn5A 3.1770(15) . ?
Mn3A Mn6A 3.2180(13) . ?
Mn4A O4A 2.105(5) . ?
Mn4A O7A 2.136(5) . ?
Mn4A O15A 2.143(5) . ?
Mn4A O14A 2.188(5) . ?
Mn4A O19A 2.315(5) . ?
Mn4A O13A 2.391(5) . ?
Mn4A Mn5A 3.1987(17) . ?
Mn4A Mn7A 3.2188(18) . ?
Mn5A O16A 1.866(5) 2_566 ?
Mn5A O14A 1.921(5) . ?
Mn5A O5A 1.943(5) . ?
Mn5A O18A 1.954(4) . ?
Mn5A O10A 2.136(5) . ?
Mn5A O19A 2.353(5) . ?
Mn5A Mn2A 2.9413(17) 2_566 ?
Mn5A Mn1A 2.9487(17) 2_566 ?
Mn5A Mn6A 3.0260(11) . ?
Mn6A O13A 1.878(5) 2_566 ?
Mn6A O13A 1.878(5) . ?
Mn6A O18A 1.882(5) 2_566 ?
Mn6A O18A 1.882(5) . ?
Mn6A O19A 1.894(4) . ?
Mn6A O19A 1.894(4) 2_566 ?
Mn6A Mn2A 3.0099(12) 2_566 ?
Mn6A Mn1A 3.0145(10) 2_566 ?
Mn6A Mn5A 3.0260(11) 2_566 ?
Mn7A O11A 2.072(5) 2_566 ?
Mn7A O8A 2.111(5) . ?
Mn7A O17A 2.163(5) 2_566 ?
Mn7A O15A 2.171(5) . ?
Mn7A O19A 2.333(5) . ?
Mn7A O18A 2.350(4) 2_566 ?
Mn7A Mn1A 3.1792(17) 2_566 ?
O1A C1A 1.260(9) . ?
O2A C1A 1.289(9) . ?
O3A C8A 1.292(9) . ?
O4A C8A 1.257(8) . ?
O5A C13A 1.273(9) . ?
O6A C13A 1.220(10) . ?
O6A Mn1A 2.129(5) 2_566 ?
O7A C20A 1.295(10) . ?
O8A C20A 1.260(10) . ?
O9A C25A 1.305(10) . ?
O9A Mn2A 1.954(5) 2_566 ?
O10A C25A 1.253(9) . ?
O11A C32A 1.293(10) . ?
O11A Mn7A 2.072(5) 2_566 ?
O12A C32A 1.278(10) . ?
O14A H14A 1.0000 . ?
O15A H15G 1.0000 . ?
O16A Mn5A 1.866(5) 2_566 ?
O16A H16G 1.0000 . ?
O17A Mn7A 2.163(5) 2_566 ?
O17A H17G 1.0000 . ?
O18A Mn2A 2.338(5) 2_566 ?
O18A Mn7A 2.350(4) 2_566 ?
O19A Mn1A 1.950(5) 2_566 ?
C1A C2A 1.484(10) . ?
C2A C3A 1.348(9) . ?
C2A C7A 1.431(11) . ?
C3A C4A 1.424(10) . ?
C3A H3AA 0.9500 . ?
C4A C5A 1.327(11) . ?
C4A H4AA 0.9500 . ?
C5A C6A 1.458(11) . ?
C5A H5AA 0.9500 . ?
C6A C7A 1.414(11) . ?
C6A C12A 1.439(12) . ?
C7A C9A 1.449(10) . ?
C8A C9A 1.525(11) . ?
C9A C10A 1.390(11) . ?
C10A C11A 1.378(12) . ?
C10A H10C 0.9500 . ?
C11A C12A 1.365(12) . ?
C11A H11C 0.9500 . ?
C12A H12C 0.9500 . ?
C13A C14A 1.529(10) . ?
C14A C15A 1.362(11) . ?
C14A C19A 1.399(11) . ?
C15A C16A 1.410(11) . ?
C15A H15C 0.9500 . ?
C16A C17A 1.332(12) . ?
C16A H16C 0.9500 . ?
C17A C18A 1.434(12) . ?
C17A H17C 0.9500 . ?
C18A C24A 1.407(13) . ?
C18A C19A 1.497(11) . ?
C19A C21A 1.454(11) . ?
C20A C21A 1.527(10) . ?
C21A C22A 1.387(11) . ?
C22A C23A 1.408(11) . ?
C22A H22C 0.9500 . ?
C23A C24A 1.374(13) . ?
C23A H23C 0.9500 . ?
C24A H24C 0.9500 . ?
C25A C26A 1.486(11) . ?
C26A C27A 1.367(10) . ?
C26A C31A 1.433(11) . ?
C27A C28A 1.386(11) . ?
C27A H27C 0.9500 . ?
C28A C29A 1.323(12) . ?
C28A H28C 0.9500 . ?
C29A C30A 1.458(13) . ?
C29A H29C 0.9500 . ?
C30A C31A 1.402(11) . ?
C30A C36A 1.448(12) . ?
C31A C33A 1.462(11) . ?
C32A C33A 1.482(12) . ?
C33A C34A 1.358(11) . ?
C34A C35A 1.405(11) . ?
C34A H34C 0.9500 . ?
C35A C36A 1.379(13) . ?
C35A H35C 0.9500 . ?
C36A H36C 0.9500 . ?
Mn1B O1B 2.086(5) . ?
Mn1B O10B 2.097(5) 2_665 ?
Mn1B O15B 2.169(5) . ?
Mn1B O18B 2.211(5) . ?
Mn1B O14B 2.272(5) . ?
Mn1B O17B 2.305(5) . ?
Mn1B Mn3B 3.1767(14) . ?
Mn1B Mn5B 3.1938(16) . ?
Mn1B Mn7B 3.2016(11) . ?
Mn1B Mn6B 3.2057(17) 2_665 ?
Mn2B O5B 2.110(5) . ?
Mn2B O2B 2.111(5) . ?
Mn2B O18B 2.151(5) . ?
Mn2B O19B 2.185(5) . ?
Mn2B O17B 2.355(5) . ?
Mn2B O13B 2.364(5) 2_665 ?
Mn2B Mn5B 3.1975(15) . ?
Mn2B Mn4B 3.2165(15) . ?
Mn3B O16B 1.873(4) . ?
Mn3B O15B 1.917(4) . ?
Mn3B O17B 1.946(5) . ?
Mn3B O8B 1.968(5) 2_665 ?
Mn3B O3B 2.138(5) . ?
Mn3B O13B 2.377(5) . ?
Mn3B Mn5B 2.9472(16) 2_665 ?
Mn3B Mn4B 2.9619(16) . ?
Mn3B Mn7B 3.0443(11) . ?
Mn3B Mn6B 3.2058(15) 2_665 ?
Mn4B O16B 1.871(5) . ?
Mn4B O19B 1.910(5) . ?
Mn4B O14B 1.958(5) 2_665 ?
Mn4B O4B 1.961(5) . ?
Mn4B O11B 2.158(5) . ?
Mn4B O17B 2.377(5) . ?
Mn4B Mn5B 2.9619(16) 2_665 ?
Mn4B Mn7B 3.0281(10) . ?
Mn4B Mn6B 3.1786(15) . ?
Mn5B O16B 1.880(5) 2_665 ?
Mn5B O13B 1.923(4) 2_665 ?
Mn5B O18B 1.925(5) . ?
Mn5B O12B 1.947(5) 2_665 ?
Mn5B O7B 2.144(5) . ?
Mn5B O14B 2.377(5) . ?
Mn5B Mn3B 2.9473(16) 2_665 ?
Mn5B Mn4B 2.9618(16) 2_665 ?
Mn5B Mn7B 3.0250(10) . ?
Mn6B O6B 2.067(5) . ?
Mn6B O9B 2.090(5) . ?
Mn6B O19B 2.145(5) . ?
Mn6B O15B 2.185(5) 2_665 ?
Mn6B O13B 2.320(4) 2_665 ?
Mn6B O14B 2.328(5) 2_665 ?
Mn6B Mn1B 3.2057(17) 2_665 ?
Mn6B Mn3B 3.2058(15) 2_665 ?
Mn6B Mn7B 3.2306(12) . ?
Mn7B O14B 1.890(4) 2_665 ?
Mn7B O14B 1.890(4) . ?
Mn7B O17B 1.912(5) 2_665 ?
Mn7B O17B 1.912(5) . ?
Mn7B O13B 1.913(5) . ?
Mn7B O13B 1.913(5) 2_665 ?
Mn7B Mn5B 3.0249(10) 2_665 ?
Mn7B Mn4B 3.0281(10) 2_665 ?
Mn7B Mn3B 3.0444(11) 2_665 ?
O1B C1B 1.247(9) . ?
O2B C1B 1.258(9) . ?
O3B C8B 1.260(9) . ?
O4B C8B 1.292(9) . ?
O5B C13B 1.255(9) . ?
O6B C13B 1.265(9) . ?
O7B C20B 1.262(8) . ?
O8B C20B 1.271(8) . ?
O8B Mn3B 1.968(5) 2_665 ?
O9B C25B 1.248(9) . ?
O10B C25B 1.281(9) . ?
O10B Mn1B 2.097(5) 2_665 ?
O11B C32B 1.245(9) . ?
O12B C32B 1.303(9) . ?
O12B Mn5B 1.947(5) 2_665 ?
O13B Mn5B 1.923(4) 2_665 ?
O13B Mn6B 2.320(4) 2_665 ?
O13B Mn2B 2.364(5) 2_665 ?
O14B Mn4B 1.958(5) 2_665 ?
O14B Mn6B 2.328(5) 2_665 ?
O15B Mn6B 2.185(5) 2_665 ?
O15B H15H 1.0000 . ?
O16B Mn5B 1.880(5) 2_665 ?
O16B H16H 1.0000 . ?
O18B H18A 1.0000 . ?
O19B H19A 1.0000 . ?
C1B C2B 1.532(11) . ?
C2B C3B 1.353(10) . ?
C2B C7B 1.471(10) . ?
C3B C4B 1.421(10) . ?
C3B H3BA 0.9500 . ?
C4B C5B 1.374(11) . ?
C4B H4BA 0.9500 . ?
C5B C6B 1.402(11) . ?
C5B H5BA 0.9500 . ?
C6B C12B 1.404(10) . ?
C6B C7B 1.434(10) . ?
C7B C9B 1.417(10) . ?
C8B C9B 1.496(10) . ?
C9B C10B 1.387(10) . ?
C10B C11B 1.414(10) . ?
C10B H10A 0.9500 . ?
C11B C12B 1.366(11) . ?
C11B H11A 0.9500 . ?
C12B H12A 0.9500 . ?
C13B C14B 1.523(10) . ?
C14B C15B 1.348(10) . ?
C14B C19B 1.423(9) . ?
C15B C16B 1.404(10) . ?
C15B H15A 0.9500 . ?
C16B C17B 1.349(11) . ?
C16B H16A 0.9500 . ?
C17B C18B 1.403(10) . ?
C17B H17A 0.9500 . ?
C18B C19B 1.430(10) . ?
C18B C24B 1.446(10) . ?
C19B C21B 1.398(9) . ?
C20B C21B 1.493(10) . ?
C21B C22B 1.399(10) . ?
C22B C23B 1.386(10) . ?
C22B H22A 0.9500 . ?
C23B C24B 1.365(10) . ?
C23B H23A 0.9500 . ?
C24B H24A 0.9500 . ?
C25B C26B 1.536(10) . ?
C26B C27B 1.384(10) . ?
C26B C31B 1.411(10) . ?
C27B C28B 1.423(10) . ?
C27B H27A 0.9500 . ?
C28B C29B 1.351(11) . ?
C28B H28A 0.9500 . ?
C29B C30B 1.358(11) . ?
C29B H29A 0.9500 . ?
C30B C36B 1.392(11) . ?
C30B C31B 1.472(9) . ?
C31B C33B 1.430(10) . ?
C32B C33B 1.492(10) . ?
C33B C34B 1.379(10) . ?
C34B C35B 1.429(10) . ?
C34B H34A 0.9500 . ?
C35B C36B 1.402(12) . ?
C35B H35A 0.9500 . ?
C36B H36A 0.9500 . ?
Mn1C O6C 2.075(5) 2_575 ?
Mn1C O1C 2.089(5) . ?
Mn1C O18C 2.161(4) . ?
Mn1C O19C 2.195(5) . ?
Mn1C O16C 2.303(5) 2_575 ?
Mn1C O14C 2.329(5) . ?
Mn1C Mn3C 3.1857(14) . ?
Mn1C Mn5C 3.1992(16) 2_575 ?
Mn1C Mn6C 3.2204(12) . ?
Mn1C Mn2C 3.2280(17) . ?
Mn2C O2C 2.096(5) . ?
Mn2C O12C 2.098(5) 2_575 ?
Mn2C O19C 2.154(5) . ?
Mn2C O17C 2.203(5) . ?
Mn2C O14C 2.284(5) . ?
Mn2C O13C 2.379(5) 2_575 ?
Mn2C Mn4C 3.1890(15) . ?
Mn2C Mn5C 3.2198(15) 2_575 ?
Mn2C Mn6C 3.2226(12) . ?
Mn3C O15C 1.880(4) . ?
Mn3C O18C 1.923(4) . ?
Mn3C O9C 1.951(5) . ?
Mn3C O14C 1.954(5) . ?
Mn3C O3C 2.129(5) . ?
Mn3C O13C 2.350(5) . ?
Mn3C Mn4C 2.9471(16) . ?
Mn3C Mn5C 2.9537(16) . ?
Mn3C Mn6C 3.0469(11) . ?
Mn3C Mn7C 3.2084(16) . ?
Mn4C O15C 1.884(4) . ?
Mn4C O17C 1.927(5) . ?
Mn4C O4C 1.963(5) . ?
Mn4C O16C 1.970(5) . ?
Mn4C O7C 2.173(5) . ?
Mn4C O14C 2.372(5) . ?
Mn4C Mn5C 2.9386(16) . ?
Mn4C Mn6C 3.0526(10) . ?
Mn5C O15C 1.891(5) . ?
Mn5C O19C 1.918(5) 2_575 ?
Mn5C O8C 1.948(5) . ?
Mn5C O13C 1.959(5) . ?
Mn5C O10C 2.157(5) . ?
Mn5C O16C 2.335(5) . ?
Mn5C Mn6C 3.0281(10) . ?
Mn5C Mn1C 3.1992(16) 2_575 ?
Mn5C Mn2C 3.2198(15) 2_575 ?
Mn6C O16C 1.900(4) . ?
Mn6C O16C 1.900(4) 2_575 ?
Mn6C O13C 1.906(5) 2_575 ?
Mn6C O13C 1.906(5) . ?
Mn6C O14C 1.910(4) 2_575 ?
Mn6C O14C 1.910(4) . ?
Mn6C Mn5C 3.0280(10) 2_575 ?
Mn6C Mn3C 3.0469(11) 2_575 ?
Mn6C Mn4C 3.0527(11) 2_575 ?
Mn7C O5C 2.097(5) 2_575 ?
Mn7C O11C 2.132(5) . ?
Mn7C O17C 2.170(5) 2_575 ?
Mn7C O18C 2.206(5) . ?
Mn7C O13C 2.292(5) . ?
Mn7C O16C 2.397(5) 2_575 ?
O1C C1C 1.263(8) . ?
O2C C1C 1.287(9) . ?
O3C C8C 1.261(8) . ?
O4C C8C 1.279(8) . ?
O5C C13C 1.260(9) . ?
O5C Mn7C 2.096(5) 2_575 ?
O6C C13C 1.259(9) . ?
O6C Mn1C 2.075(5) 2_575 ?
O7C C20C 1.275(8) . ?
O8C C20C 1.280(8) . ?
O9C C25C 1.297(9) . ?
O10C C25C 1.245(9) . ?
O11C C32C 1.271(9) . ?
O12C C32C 1.259(9) . ?
O12C Mn2C 2.098(5) 2_575 ?
O13C Mn2C 2.379(5) 2_575 ?
O15C H15I 1.0000 . ?
O16C Mn1C 2.303(5) 2_575 ?
O16C Mn7C 2.397(5) 2_575 ?
O17C Mn7C 2.170(5) 2_575 ?
O17C H17H 1.0000 . ?
O18C H18B 1.0000 . ?
O19C Mn5C 1.918(5) 2_575 ?
O19C H19B 1.0000 . ?
C1C C2C 1.468(10) . ?
C2C C3C 1.363(11) . ?
C2C C7C 1.427(9) . ?
C3C C4C 1.473(11) . ?
C3C H3CA 0.9500 . ?
C4C C5C 1.395(11) . ?
C4C H4CA 0.9500 . ?
C5C C6C 1.456(11) . ?
C5C H5CA 0.9500 . ?
C6C C12C 1.417(10) . ?
C6C C7C 1.452(10) . ?
C7C C9C 1.446(10) . ?
C8C C9C 1.501(10) . ?
C9C C10C 1.388(9) . ?
C10C C11C 1.424(10) . ?
C10C H10B 0.9500 . ?
C11C C12C 1.360(11) . ?
C11C H11B 0.9500 . ?
C12C H12B 0.9500 . ?
C13C C14C 1.528(9) . ?
C14C C15C 1.398(10) . ?
C14C C19C 1.423(9) . ?
C15C C16C 1.430(9) . ?
C15C H15B 0.9500 . ?
C16C C17C 1.351(10) . ?
C16C H16B 0.9500 . ?
C17C C18C 1.420(11) . ?
C17C H17B 0.9500 . ?
C18C C24C 1.412(10) . ?
C18C C19C 1.435(9) . ?
C19C C21C 1.401(10) . ?
C20C C21C 1.516(10) . ?
C21C C22C 1.364(9) . ?
C22C C23C 1.408(10) . ?
C22C H22B 0.9500 . ?
C23C C24C 1.340(11) . ?
C23C H23B 0.9500 . ?
C24C H24B 0.9500 . ?
C25C C26C 1.506(10) . ?
C26C C27C 1.381(10) . ?
C26C C31C 1.411(10) . ?
C27C C28C 1.399(11) . ?
C27C H27B 0.9500 . ?
C28C C29C 1.371(12) . ?
C28C H28B 0.9500 . ?
C29C C30C 1.452(12) . ?
C29C H29B 0.9500 . ?
C30C C31C 1.426(10) . ?
C30C C36C 1.460(12) . ?
C31C C33C 1.441(11) . ?
C32C C33C 1.507(10) . ?
C33C C34C 1.355(10) . ?
C34C C35C 1.414(11) . ?
C34C H34B 0.9500 . ?
C35C C36C 1.366(12) . ?
C35C H35B 0.9500 . ?
C36C H36B 0.9500 . ?
